data_7203282
loop_
_publ_author_name
'Xia, Chang-Kun'
'Lu, Can-Zhong'
'Yuan, Da-Qiang'
'Zhang, Quan-Zheng'
'Wu, Xiao-Yuan'
'Xiang, Sheng-Chang'
'Zhang, Jian-Jun'
'Wu, Ding-Ming'

_publ_section_title
;
 Syntheses, crystal structures, and properties of complexes constructed
 with polybenzoate and 2,2&#x2032;-bibenzimidazole
;
_journal_issue 3
_journal_name_full CrystEngComm
_journal_page_first 281
_journal_paper_doi 10.1039/b600741d
_journal_volume 8
_journal_year 2006
_chemical_formula_sum 'C88 H69 Co4 N20 O19'
_chemical_formula_weight 1946.35
_chemical_name_systematic
;
?
;
_space_group_IT_number 9
_symmetry_cell_setting monoclinic
_symmetry_space_group_name_Hall 'C -2yc'
_symmetry_space_group_name_H-M 'C 1 c 1'
_atom_sites_solution_hydrogens geom
_atom_sites_solution_primary direct
_atom_sites_solution_secondary difmap
_audit_creation_method SHELXL-97
_cell_angle_alpha 90.00
_cell_angle_beta 98.1210(10)
_cell_angle_gamma 90.00
_cell_formula_units_Z 4
_cell_length_a 17.5096(4)
_cell_length_b 33.7329(7)
_cell_length_c 15.2861(4)
_cell_measurement_reflns_used 9592
_cell_measurement_temperature 293(2)
_cell_measurement_theta_max 25.00
_cell_measurement_theta_min 1.21
_cell_volume 8938.2(4)
_computing_cell_refinement ' Simens SMART '
_computing_data_collection ' Simens SMART '
_computing_data_reduction ' Simens SMART '
_computing_structure_refinement 'SHELXL-97 (Sheldrick, 1997)'
_computing_structure_solution 'SHELXS-97 (Sheldrick, 1990)'
_diffrn_ambient_temperature 293(2)
_diffrn_measured_fraction_theta_full 0.988
_diffrn_measured_fraction_theta_max 0.988
_diffrn_measurement_device_type 'Simemens SMART CCD'
_diffrn_measurement_method '\w scan '
_diffrn_radiation_monochromator graphite
_diffrn_radiation_source 'fine-focus sealed tube'
_diffrn_radiation_type MoK\a
_diffrn_radiation_wavelength 0.71073
_diffrn_reflns_av_R_equivalents 0.0365
_diffrn_reflns_av_sigmaI/netI 0.0495
_diffrn_reflns_limit_h_max 20
_diffrn_reflns_limit_h_min -20
_diffrn_reflns_limit_k_max 33
_diffrn_reflns_limit_k_min -40
_diffrn_reflns_limit_l_max 18
_diffrn_reflns_limit_l_min -8
_diffrn_reflns_number 13840
_diffrn_reflns_theta_full 25.00
_diffrn_reflns_theta_max 25.00
_diffrn_reflns_theta_min 1.21
_diffrn_standards_decay_% 0
_diffrn_standards_interval_count 0
_diffrn_standards_interval_time .
_diffrn_standards_number 0
_exptl_absorpt_coefficient_mu 0.810
_exptl_absorpt_correction_T_max 0.864
_exptl_absorpt_correction_T_min 0.844
_exptl_absorpt_correction_type empirical
_exptl_absorpt_process_details 'SADABS (Sheldrick, 1996)'
_exptl_crystal_colour red
_exptl_crystal_density_diffrn 1.446
_exptl_crystal_density_method 'not measured'
_exptl_crystal_description prism
_exptl_crystal_F_000 3988
_exptl_crystal_size_max 0.21
_exptl_crystal_size_mid 0.18
_exptl_crystal_size_min 0.18
_refine_diff_density_max 0.662
_refine_diff_density_min -0.411
_refine_diff_density_rms 0.087
_refine_ls_abs_structure_details 'Flack H D (1983), Acta Cryst. A39, 876-881'
_refine_ls_abs_structure_Flack -0.01(2)
_refine_ls_extinction_method none
_refine_ls_goodness_of_fit_ref 1.134
_refine_ls_hydrogen_treatment constr
_refine_ls_matrix_type full
_refine_ls_number_parameters 1134
_refine_ls_number_reflns 9592
_refine_ls_number_restraints 2
_refine_ls_restrained_S_all 1.134
_refine_ls_R_factor_all 0.0924
_refine_ls_R_factor_gt 0.0685
_refine_ls_shift/su_max 0.001
_refine_ls_shift/su_mean 0.000
_refine_ls_structure_factor_coef Fsqd
_refine_ls_weighting_details 'calc w=1/[\s^2^(Fo^2^)+(0.0394P)^2^+77.2231P] where P=(Fo^2^+2Fc^2^)/3'
_refine_ls_weighting_scheme calc
_refine_ls_wR_factor_gt 0.1500
_refine_ls_wR_factor_ref 0.1711
_reflns_number_gt 8011
_reflns_number_total 9592
_reflns_threshold_expression >2sigma(I)
_cod_data_source_file b600741d.txt
_cod_data_source_block 4
_cod_original_sg_symbol_H-M Cc
_cod_database_code 7203282

loop_
_symmetry_equiv_pos_as_xyz
'x, y, z'
'x, -y, z+1/2'
'x+1/2, y+1/2, z'
'x+1/2, -y+1/2, z+1/2'

loop_
_atom_site_label
_atom_site_type_symbol
_atom_site_fract_x
_atom_site_fract_y
_atom_site_fract_z
_atom_site_U_iso_or_equiv
_atom_site_adp_type
_atom_site_occupancy
_atom_site_symmetry_multiplicity
_atom_site_calc_flag
_atom_site_refinement_flags
_atom_site_disorder_assembly
_atom_site_disorder_group
Co1 Co 1.28481(9) 0.60079(4) 1.06756(11) 0.0494(4) Uani 1 1 d . . .
Co2 Co 0.97908(8) 0.63625(4) 0.50082(10) 0.0419(3) Uani 1 1 d . . .
Co3 Co 0.66418(8) 0.64588(4) 0.28171(10) 0.0439(4) Uani 1 1 d . . .
Co4 Co 0.57508(9) 0.61766(4) -0.11093(11) 0.0483(4) Uani 1 1 d . . .
C1 C 1.1108(8) 0.5814(4) 1.1312(10) 0.062(3) Uani 1 1 d . . .
C2 C 1.0715(11) 0.6174(5) 1.1365(12) 0.086(5) Uani 1 1 d . . .
H2A H 1.097(6) 0.638(3) 1.141(7) 0.04(3) Uiso 1 1 d . . .
C3 C 0.9970(11) 0.6156(6) 1.1617(15) 0.106(7) Uani 1 1 d . . .
H3A H 0.9688 0.6387 1.1657 0.128 Uiso 1 1 calc R . .
C4 C 0.9673(11) 0.5805(7) 1.1798(14) 0.110(6) Uani 1 1 d . . .
H4A H 0.9185 0.5807 1.1972 0.132 Uiso 1 1 calc R . .
C5 C 1.0015(10) 0.5448(6) 1.1751(12) 0.093(5) Uani 1 1 d . . .
H5A H 0.9782 0.5212 1.1883 0.112 Uiso 1 1 calc R . .
C6 C 1.0757(8) 0.5462(4) 1.1485(10) 0.064(3) Uani 1 1 d . . .
C7 C 1.3866(8) 0.5173(3) 1.0862(8) 0.056(3) Uani 1 1 d . . .
C8 C 1.4642(8) 0.5260(4) 1.0840(10) 0.075(4) Uani 1 1 d . . .
H8A H 1.4817 0.5520 1.0820 0.090 Uiso 1 1 calc R . .
C9 C 1.5147(10) 0.4934(6) 1.0850(14) 0.107(6) Uani 1 1 d . . .
H9A H 1.5672 0.4981 1.0866 0.129 Uiso 1 1 calc R . .
C10 C 1.4889(11) 0.4543(6) 1.0836(15) 0.110(7) Uani 1 1 d . . .
H10A H 1.5237 0.4339 1.0788 0.131 Uiso 1 1 calc R . .
C11 C 1.4123(12) 0.4453(5) 1.0892(13) 0.104(6) Uani 1 1 d . . .
H11A H 1.3950 0.4193 1.0916 0.124 Uiso 1 1 calc R . .
C12 C 1.3630(8) 0.4778(4) 1.0909(11) 0.070(4) Uani 1 1 d . . .
C13 C 1.1899(7) 0.5348(3) 1.1118(9) 0.053(3) Uani 1 1 d . . .
C14 C 1.2641(7) 0.5178(3) 1.0979(8) 0.050(3) Uani 1 1 d . . .
C15 C 1.2055(7) 0.6422(3) 0.9486(7) 0.049(3) Uani 1 1 d . . .
C16 C 1.1634(6) 0.6684(3) 0.8794(7) 0.041(2) Uani 1 1 d . . .
C17 C 1.1678(7) 0.7095(3) 0.8894(7) 0.043(3) Uani 1 1 d . . .
H17A H 1.1941 0.7205 0.9408 0.052 Uiso 1 1 calc R . .
C18 C 1.1323(6) 0.7341(3) 0.8216(8) 0.042(3) Uani 1 1 d . . .
C19 C 1.1409(7) 0.7778(3) 0.8306(8) 0.049(3) Uiso 1 1 d . . .
C20 C 1.0909(6) 0.7173(3) 0.7453(7) 0.039(2) Uani 1 1 d . . .
H20A H 1.0669 0.7337 0.7007 0.047 Uiso 1 1 calc R . .
C21 C 1.0854(6) 0.6760(3) 0.7358(8) 0.043(3) Uani 1 1 d . . .
C22 C 1.0410(6) 0.6593(3) 0.6532(8) 0.041(2) Uani 1 1 d . . .
C23 C 1.1230(7) 0.6518(3) 0.8040(8) 0.045(3) Uani 1 1 d . . .
H23A H 1.1205 0.6244 0.7982 0.054 Uiso 1 1 calc R . .
C24 C 1.1303(6) 0.6861(3) 0.4393(8) 0.045(3) Uani 1 1 d . . .
C25 C 1.1226(7) 0.7256(3) 0.4629(10) 0.067(4) Uani 1 1 d . . .
H25A H 1.0813 0.7339 0.4903 0.081 Uiso 1 1 calc R . .
C26 C 1.1785(10) 0.7521(4) 0.4442(12) 0.081(5) Uani 1 1 d . . .
H26A H 1.1750 0.7786 0.4599 0.097 Uiso 1 1 calc R . .
C27 C 1.2403(9) 0.7397(4) 0.4020(12) 0.082(5) Uani 1 1 d . . .
H27A H 1.2770 0.7582 0.3904 0.099 Uiso 1 1 calc R . .
C28 C 1.2479(7) 0.7005(4) 0.3772(10) 0.064(4) Uani 1 1 d . . .
H28A H 1.2891 0.6924 0.3492 0.076 Uiso 1 1 calc R . .
C29 C 1.1915(7) 0.6736(3) 0.3958(8) 0.053(3) Uani 1 1 d . . .
C30 C 0.9982(7) 0.5407(3) 0.4453(8) 0.048(3) Uani 1 1 d . . .
C31 C 0.9348(8) 0.5192(4) 0.4671(9) 0.062(4) Uani 1 1 d . . .
H31A H 0.8946 0.5320 0.4893 0.075 Uiso 1 1 calc R . .
C32 C 0.9335(9) 0.4788(4) 0.4547(11) 0.076(4) Uani 1 1 d . . .
H32A H 0.8920 0.4642 0.4693 0.092 Uiso 1 1 calc R . .
C33 C 0.9935(9) 0.4591(4) 0.4207(11) 0.073(4) Uani 1 1 d . . .
H33A H 0.9905 0.4318 0.4123 0.088 Uiso 1 1 calc R . .
C34 C 1.0558(8) 0.4791(3) 0.3995(10) 0.068(4) Uani 1 1 d . . .
H34A H 1.0958 0.4659 0.3777 0.082 Uiso 1 1 calc R . .
C35 C 1.0577(7) 0.5203(3) 0.4118(9) 0.057(3) Uani 1 1 d . . .
C36 C 1.1180(6) 0.6231(3) 0.4173(8) 0.045(3) Uani 1 1 d . . .
C37 C 1.0828(6) 0.5839(3) 0.4190(8) 0.043(3) Uani 1 1 d . . .
C38 C 0.8382(7) 0.5995(3) 0.6032(8) 0.048(3) Uani 1 1 d . . .
C39 C 0.8718(8) 0.5863(3) 0.6891(8) 0.055(3) Uani 1 1 d . . .
H39A H 0.9247 0.5876 0.7072 0.066 Uiso 1 1 calc R . .
C40 C 0.8220(9) 0.5714(4) 0.7440(9) 0.065(3) Uani 1 1 d . . .
H40A H 0.8421 0.5637 0.8010 0.077 Uiso 1 1 calc R . .
C41 C 0.7425(9) 0.5676(4) 0.7165(10) 0.071(4) Uani 1 1 d . . .
H41A H 0.7114 0.5570 0.7552 0.085 Uiso 1 1 calc R . .
C42 C 0.7093(8) 0.5795(3) 0.6324(10) 0.060(3) Uani 1 1 d . . .
H42A H 0.6566 0.5769 0.6135 0.072 Uiso 1 1 calc R . .
C43 C 0.7599(6) 0.5959(3) 0.5772(8) 0.050(3) Uani 1 1 d . . .
C44 C 0.9008(7) 0.6772(3) 0.3139(7) 0.048(3) Uani 1 1 d . . .
C45 C 0.9559(7) 0.7001(4) 0.2783(9) 0.064(3) Uani 1 1 d . . .
H45A H 1.0057 0.7027 0.3083 0.077 Uiso 1 1 calc R . .
C46 C 0.9351(9) 0.7185(4) 0.1984(10) 0.077(4) Uani 1 1 d . . .
H46A H 0.9716 0.7335 0.1742 0.092 Uiso 1 1 calc R . .
C47 C 0.8606(9) 0.7153(4) 0.1526(11) 0.084(5) Uani 1 1 d . . .
H47A H 0.8485 0.7279 0.0983 0.101 Uiso 1 1 calc R . .
C48 C 0.8048(9) 0.6940(4) 0.1861(10) 0.075(4) Uani 1 1 d . . .
H48A H 0.7549 0.6923 0.1562 0.090 Uiso 1 1 calc R . .
C49 C 0.8265(7) 0.6745(3) 0.2686(8) 0.048(3) Uani 1 1 d . . .
C50 C 0.8144(6) 0.6233(3) 0.4713(7) 0.041(2) Uani 1 1 d . . .
C51 C 0.8293(7) 0.6435(3) 0.3942(8) 0.041(2) Uani 1 1 d . . .
C52 C 0.7007(7) 0.5871(3) 0.1462(9) 0.051(3) Uani 1 1 d . . .
C53 C 0.7498(7) 0.5633(3) 0.2070(11) 0.068(4) Uani 1 1 d . . .
H53A H 0.7589 0.5699 0.2666 0.082 Uiso 1 1 calc R . .
C54 C 0.7831(9) 0.5308(4) 0.1761(12) 0.074(4) Uani 1 1 d . . .
H54A H 0.8172 0.5155 0.2144 0.089 Uiso 1 1 calc R . .
C55 C 0.7662(8) 0.5199(4) 0.0855(12) 0.075(5) Uani 1 1 d . . .
H55A H 0.7879 0.4967 0.0670 0.090 Uiso 1 1 calc R . .
C56 C 0.7187(8) 0.5421(3) 0.0233(10) 0.064(4) Uani 1 1 d . . .
H56A H 0.7092 0.5349 -0.0360 0.077 Uiso 1 1 calc R . .
C57 C 0.6855(7) 0.5769(3) 0.0565(9) 0.048(3) Uani 1 1 d . . .
C58 C 0.4723(7) 0.7052(3) 0.0520(8) 0.051(3) Uani 1 1 d . . .
C59 C 0.4206(8) 0.7340(4) 0.0699(11) 0.072(4) Uani 1 1 d . . .
H59A H 0.4200 0.7433 0.1271 0.087 Uiso 1 1 calc R . .
C60 C 0.3705(8) 0.7481(4) 0.0004(12) 0.075(4) Uani 1 1 d . . .
H60A H 0.3342 0.7670 0.0110 0.090 Uiso 1 1 calc R . .
C61 C 0.3720(8) 0.7353(4) -0.0849(11) 0.069(4) Uani 1 1 d . . .
H61A H 0.3366 0.7456 -0.1303 0.083 Uiso 1 1 calc R . .
C62 C 0.4246(8) 0.7077(3) -0.1045(11) 0.067(4) Uani 1 1 d . . .
H62A H 0.4259 0.6994 -0.1623 0.080 Uiso 1 1 calc R . .
C63 C 0.4761(6) 0.6926(3) -0.0342(8) 0.046(3) Uani 1 1 d . . .
C64 C 0.6204(6) 0.6292(3) 0.0787(8) 0.044(3) Uani 1 1 d . . .
C65 C 0.5621(6) 0.6600(3) 0.0516(7) 0.041(3) Uani 1 1 d . . .
C66 C 0.4448(9) 0.6440(4) -0.2836(10) 0.070(4) Uani 1 1 d . . .
C67 C 0.3737(9) 0.6304(4) -0.2645(11) 0.080(4) Uani 1 1 d . . .
H67A H 0.3693 0.6148 -0.2153 0.096 Uiso 1 1 calc R . .
C68 C 0.3091(10) 0.6419(4) -0.3244(13) 0.093(5) Uani 1 1 d . . .
H68A H 0.2602 0.6341 -0.3143 0.111 Uiso 1 1 calc R . .
C69 C 0.3168(14) 0.6647(5) -0.3980(14) 0.117(8) Uani 1 1 d . . .
H69A H 0.2723 0.6719 -0.4353 0.140 Uiso 1 1 calc R . .
C70 C 0.3888(13) 0.6776(5) -0.4197(14) 0.110(6) Uani 1 1 d . . .
H70A H 0.3933 0.6923 -0.4702 0.132 Uiso 1 1 calc R . .
C71 C 0.4522(12) 0.6665(4) -0.3594(9) 0.084(5) Uani 1 1 d . . .
C72 C 0.7494(9) 0.6514(4) -0.1468(10) 0.063(4) Uani 1 1 d . . .
C73 C 0.8044(9) 0.6427(4) -0.0741(11) 0.074(4) Uani 1 1 d . . .
H73A H 0.7901 0.6299 -0.0250 0.089 Uiso 1 1 calc R . .
C74 C 0.8784(9) 0.6530(5) -0.0758(15) 0.099(6) Uani 1 1 d . . .
H74A H 0.9149 0.6474 -0.0272 0.119 Uiso 1 1 calc R . .
C75 C 0.9019(12) 0.6723(6) -0.150(2) 0.122(9) Uani 1 1 d . . .
H75A H 0.9537 0.6786 -0.1490 0.147 Uiso 1 1 calc R . .
C76 C 0.8513(11) 0.6817(5) -0.2203(15) 0.096(6) Uani 1 1 d . . .
H76A H 0.8661 0.6949 -0.2685 0.115 Uiso 1 1 calc R . .
C77 C 0.7748(10) 0.6706(4) -0.2179(12) 0.075(4) Uani 1 1 d . . .
C78 C 0.5665(9) 0.6588(3) -0.2807(8) 0.061(3) Uani 1 1 d . . .
C79 C 0.6493(9) 0.6602(3) -0.2426(9) 0.060(4) Uani 1 1 d . . .
C80 C 0.5195(7) 0.5495(3) -0.1363(8) 0.047(3) Uiso 1 1 d . . .
C81 C 0.4890(6) 0.5074(3) -0.1466(8) 0.045(3) Uiso 1 1 d . . .
C82 C 0.5409(6) 0.4764(3) -0.1561(8) 0.046(3) Uani 1 1 d . . .
H82A H 0.5931 0.4813 -0.1567 0.055 Uiso 1 1 calc R . .
C83 C 0.5118(6) 0.4381(3) -0.1646(7) 0.043(3) Uani 1 1 d . . .
C84 C 0.5605(7) 0.4017(3) -0.1798(9) 0.053(3) Uani 1 1 d . . .
C85 C 0.4329(6) 0.4306(3) -0.1643(8) 0.045(3) Uani 1 1 d . . .
H85A H 0.4146 0.4047 -0.1696 0.054 Uiso 1 1 calc R . .
C86 C 0.3820(6) 0.4616(3) -0.1563(8) 0.043(3) Uani 1 1 d . . .
C87 C 0.2978(6) 0.4520(3) -0.1594(8) 0.044(3) Uani 1 1 d . . .
C88 C 0.4117(6) 0.5002(3) -0.1471(8) 0.044(3) Uani 1 1 d . . .
H88A H 0.3786 0.5213 -0.1412 0.053 Uiso 1 1 calc R . .
N1 N 1.1839(5) 0.5739(3) 1.1090(7) 0.051(2) Uani 1 1 d . . .
N2 N 1.3234(6) 0.5417(2) 1.0893(7) 0.051(2) Uani 1 1 d . . .
N3 N 1.2844(6) 0.4785(3) 1.0979(8) 0.063(3) Uani 1 1 d . . .
H3B H 1.2547 0.4585 1.1014 0.075 Uiso 1 1 calc R . .
N4 N 1.1278(6) 0.5165(3) 1.1344(7) 0.059(3) Uani 1 1 d . . .
H4B H 1.1213 0.4914 1.1392 0.071 Uiso 1 1 calc R . .
N5 N 1.0839(5) 0.6532(2) 0.4524(7) 0.048(2) Uani 1 1 d . . .
N6 N 1.0167(6) 0.5812(3) 0.4505(6) 0.049(2) Uani 1 1 d . . .
N7 N 1.1119(5) 0.5491(2) 0.3959(7) 0.053(3) Uani 1 1 d . . .
H7A H 1.1547 0.5453 0.3757 0.063 Uiso 1 1 calc R . .
N8 N 1.1819(5) 0.6338(2) 0.3832(7) 0.051(2) Uani 1 1 d . . .
H8B H 1.2112 0.6183 0.3581 0.061 Uiso 1 1 calc R . .
N9 N 0.8715(5) 0.6171(2) 0.5370(6) 0.0378(19) Uani 1 1 d . . .
N10 N 0.9022(5) 0.6571(3) 0.3935(6) 0.047(2) Uani 1 1 d . . .
N11 N 0.7795(5) 0.6533(2) 0.3196(6) 0.047(2) Uani 1 1 d . . .
N12 N 0.7450(6) 0.6107(3) 0.4937(7) 0.056(3) Uani 1 1 d . . .
H12A H 0.7008 0.6120 0.4613 0.068 Uiso 1 1 calc R . .
N13 N 0.6586(5) 0.6210(2) 0.1597(6) 0.043(2) Uani 1 1 d . . .
N14 N 0.5295(6) 0.6847(3) 0.1050(7) 0.059(3) Uani 1 1 d . . .
H14A H 0.5419 0.6872 0.1612 0.071 Uiso 1 1 calc R . .
N15 N 0.5342(5) 0.6630(2) -0.0314(6) 0.045(2) Uani 1 1 d . . .
N16 N 0.6348(5) 0.6040(3) 0.0134(7) 0.050(2) Uani 1 1 d . . .
N17 N 0.5193(7) 0.6390(3) -0.2346(7) 0.059(3) Uani 1 1 d . . .
N18 N 0.6701(6) 0.6453(3) -0.1642(7) 0.054(3) Uani 1 1 d . . .
N19 N 0.7079(8) 0.6758(3) -0.2795(10) 0.079(4) Uani 1 1 d . . .
H19A H 0.7051 0.6867 -0.3306 0.094 Uiso 1 1 calc R . .
N20 N 0.5300(9) 0.6753(3) -0.3549(8) 0.083(4) Uani 1 1 d . . .
H20B H 0.5511 0.6889 -0.3928 0.099 Uiso 1 1 calc R . .
O1W O 1.3204(7) 0.6257(3) 1.1893(6) 0.080(3) Uani 1 1 d . . .
O1 O 1.2128(5) 0.6052(2) 0.9361(6) 0.060(2) Uani 1 1 d . . .
O2W O 1.3849(5) 0.6135(2) 1.0057(7) 0.070(3) Uani 1 1 d . . .
O2 O 1.2396(5) 0.6576(2) 1.0207(6) 0.057(2) Uani 1 1 d . . .
O3W O 0.6438(9) 0.7197(4) -0.4303(10) 0.126(4) Uiso 1 1 d . . .
O3 O 1.1274(4) 0.7985(2) 0.7598(6) 0.0496(18) Uiso 1 1 d . . .
O4W O 1.1972(10) 0.7122(4) 1.1401(12) 0.149(6) Uiso 1 1 d . . .
O4 O 1.1629(5) 0.7939(2) 0.9037(6) 0.065(2) Uiso 1 1 d . . .
O5W O 0.4248(13) 0.6826(6) 0.2788(15) 0.196(8) Uiso 1 1 d . . .
O5 O 0.9996(4) 0.6815(2) 0.6005(5) 0.0504(19) Uani 1 1 d . . .
O6W O 1.1553(6) 0.5648(2) 0.6452(7) 0.080(3) Uani 1 1 d . . .
O6 O 1.0473(5) 0.62289(19) 0.6351(6) 0.054(2) Uani 1 1 d . . .
O7W O 1.2363(7) 0.5560(3) 0.8033(7) 0.085(3) Uani 1 1 d . . .
O7 O 0.5849(5) 0.5572(2) -0.1555(6) 0.054(2) Uiso 1 1 d . . .
O8 O 0.4793(4) 0.5758(2) -0.1054(5) 0.0495(18) Uiso 1 1 d . . .
O9 O 0.2523(5) 0.4785(2) -0.1398(7) 0.064(3) Uani 1 1 d . . .
O10 O 0.2763(4) 0.4171(2) -0.1813(6) 0.055(2) Uani 1 1 d . . .
O11 O 0.6324(5) 0.4036(2) -0.1504(6) 0.062(2) Uani 1 1 d . . .
O12 O 0.5324(5) 0.3723(2) -0.2213(8) 0.076(3) Uani 1 1 d . . .

loop_
_atom_site_aniso_label
_atom_site_aniso_U_11
_atom_site_aniso_U_22
_atom_site_aniso_U_33
_atom_site_aniso_U_23
_atom_site_aniso_U_13
_atom_site_aniso_U_12
Co1 0.0540(9) 0.0422(7) 0.0497(10) 0.0120(7) -0.0010(8) -0.0016(7)
Co2 0.0316(7) 0.0487(7) 0.0431(9) -0.0069(7) -0.0022(6) 0.0003(6)
Co3 0.0413(8) 0.0348(6) 0.0506(9) 0.0020(7) -0.0105(7) -0.0039(6)
Co4 0.0572(10) 0.0429(7) 0.0451(9) -0.0046(7) 0.0089(7) -0.0102(7)
C1 0.058(8) 0.056(7) 0.069(9) -0.003(7) -0.006(7) -0.009(6)
C2 0.084(12) 0.070(10) 0.104(14) -0.024(9) 0.011(10) -0.008(9)
C3 0.071(12) 0.102(13) 0.15(2) -0.009(13) 0.033(12) 0.014(10)
C4 0.074(12) 0.143(16) 0.116(18) -0.018(14) 0.023(12) 0.017(12)
C5 0.072(11) 0.115(13) 0.092(14) 0.004(11) 0.012(10) -0.010(10)
C6 0.047(8) 0.074(8) 0.067(9) 0.010(7) 0.000(7) 0.000(6)
C7 0.065(8) 0.056(7) 0.049(8) 0.015(6) 0.011(6) 0.013(6)
C8 0.053(8) 0.095(10) 0.076(11) 0.019(8) 0.011(7) 0.005(7)
C9 0.062(10) 0.141(16) 0.123(17) 0.025(13) 0.027(10) 0.033(11)
C10 0.091(14) 0.097(12) 0.15(2) 0.030(12) 0.039(13) 0.038(10)
C11 0.120(16) 0.082(10) 0.118(16) 0.038(10) 0.049(13) 0.041(10)
C12 0.055(8) 0.071(8) 0.085(11) 0.029(8) 0.016(8) 0.033(7)
C13 0.049(7) 0.044(6) 0.062(8) 0.004(6) -0.004(6) -0.008(5)
C14 0.044(7) 0.054(6) 0.053(8) 0.015(6) 0.006(6) -0.001(5)
C15 0.064(8) 0.040(6) 0.039(7) -0.002(5) -0.002(6) -0.013(5)
C16 0.045(6) 0.037(5) 0.039(6) -0.004(5) -0.004(5) -0.001(4)
C17 0.061(7) 0.033(5) 0.031(6) -0.010(4) -0.003(5) 0.003(5)
C18 0.045(6) 0.026(4) 0.054(7) -0.004(5) 0.003(5) 0.006(4)
C20 0.040(6) 0.036(5) 0.039(6) 0.000(5) -0.001(5) 0.008(4)
C21 0.037(6) 0.027(5) 0.063(8) 0.009(5) 0.006(5) 0.007(4)
C22 0.033(6) 0.041(5) 0.046(7) -0.007(5) -0.006(5) 0.002(4)
C23 0.049(7) 0.039(5) 0.047(7) 0.000(5) 0.005(5) 0.010(5)
C24 0.040(6) 0.043(5) 0.051(7) 0.004(5) 0.002(5) 0.001(5)
C25 0.046(8) 0.057(7) 0.100(12) -0.009(7) 0.015(8) 0.000(6)
C26 0.094(12) 0.037(6) 0.112(14) -0.010(7) 0.016(10) -0.008(7)
C27 0.082(11) 0.059(8) 0.102(13) 0.020(8) 0.002(10) -0.018(7)
C28 0.043(7) 0.066(8) 0.084(10) 0.012(7) 0.014(7) -0.007(6)
C29 0.044(7) 0.053(6) 0.059(8) 0.008(6) 0.004(6) 0.005(5)
C30 0.045(7) 0.057(6) 0.043(7) -0.006(5) 0.005(5) -0.005(5)
C31 0.062(8) 0.060(8) 0.068(9) -0.017(6) 0.021(7) -0.018(6)
C32 0.074(10) 0.069(9) 0.091(12) -0.009(8) 0.028(9) -0.021(7)
C33 0.088(11) 0.048(6) 0.087(11) -0.015(7) 0.028(9) -0.026(7)
C34 0.077(10) 0.057(7) 0.071(10) -0.014(7) 0.018(8) 0.000(7)
C35 0.053(7) 0.046(6) 0.070(9) 0.005(6) -0.003(6) 0.003(5)
C36 0.038(6) 0.034(5) 0.061(8) 0.004(5) 0.002(6) 0.004(5)
C37 0.036(6) 0.042(5) 0.050(7) -0.010(5) 0.007(5) -0.002(5)
C38 0.050(7) 0.038(5) 0.055(8) 0.000(5) 0.000(6) 0.001(5)
C39 0.059(8) 0.062(7) 0.042(7) 0.006(6) -0.004(6) 0.000(6)
C40 0.079(10) 0.066(8) 0.048(8) 0.012(6) 0.006(7) -0.002(7)
C41 0.090(11) 0.061(7) 0.069(10) 0.002(7) 0.036(9) -0.002(7)
C42 0.053(8) 0.057(7) 0.071(10) 0.004(7) 0.012(7) -0.001(6)
C43 0.040(7) 0.053(6) 0.056(8) 0.005(6) 0.003(6) -0.003(5)
C44 0.054(7) 0.054(6) 0.034(6) -0.010(5) -0.005(5) 0.000(5)
C45 0.047(7) 0.086(8) 0.059(9) -0.008(7) 0.009(6) -0.025(6)
C46 0.089(12) 0.084(9) 0.060(9) 0.021(8) 0.018(9) -0.024(8)
C47 0.085(12) 0.096(10) 0.064(10) 0.024(9) -0.012(9) -0.023(9)
C48 0.070(10) 0.081(9) 0.066(10) 0.017(8) -0.013(8) -0.019(8)
C49 0.056(7) 0.050(6) 0.036(6) 0.004(5) -0.004(6) -0.009(5)
C50 0.036(6) 0.046(5) 0.041(7) -0.003(5) 0.005(5) -0.002(5)
C51 0.037(6) 0.045(5) 0.039(6) -0.006(5) -0.003(5) -0.002(5)
C52 0.041(6) 0.041(6) 0.070(9) 0.007(6) 0.003(6) -0.002(5)
C53 0.055(8) 0.038(6) 0.106(12) 0.005(7) -0.005(8) 0.004(6)
C54 0.075(10) 0.053(7) 0.099(13) 0.025(8) 0.024(9) 0.027(7)
C55 0.069(9) 0.047(7) 0.116(14) -0.004(8) 0.041(10) 0.015(6)
C56 0.081(10) 0.043(6) 0.076(10) -0.015(6) 0.037(8) 0.009(6)
C57 0.048(7) 0.039(5) 0.059(8) -0.002(5) 0.017(6) 0.004(5)
C58 0.044(7) 0.048(6) 0.054(8) -0.014(5) -0.016(6) 0.003(5)
C59 0.068(9) 0.059(7) 0.083(11) -0.018(7) -0.015(8) 0.019(7)
C60 0.048(8) 0.055(7) 0.116(14) 0.000(8) -0.014(8) 0.012(6)
C61 0.063(9) 0.056(7) 0.078(11) 0.019(7) -0.023(8) 0.001(6)
C62 0.058(8) 0.050(7) 0.085(11) 0.013(7) -0.022(7) 0.001(6)
C63 0.040(6) 0.033(5) 0.062(8) 0.005(5) -0.009(6) -0.009(4)
C64 0.039(6) 0.041(5) 0.049(7) -0.006(5) -0.002(5) 0.000(4)
C65 0.045(6) 0.036(5) 0.041(7) 0.001(5) -0.002(5) -0.010(5)
C66 0.091(11) 0.063(8) 0.051(8) -0.005(7) -0.005(8) -0.008(7)
C67 0.064(10) 0.090(10) 0.083(11) 0.010(9) 0.000(8) -0.020(8)
C68 0.081(12) 0.076(9) 0.112(15) -0.019(10) -0.022(10) 0.009(8)
C69 0.126(18) 0.103(13) 0.100(15) 0.030(12) -0.060(14) 0.016(12)
C70 0.118(17) 0.102(13) 0.097(15) 0.015(11) -0.029(13) -0.003(12)
C71 0.142(17) 0.064(8) 0.040(8) -0.007(7) -0.009(9) -0.018(10)
C72 0.066(9) 0.059(7) 0.068(10) -0.012(7) 0.021(8) -0.009(7)
C73 0.076(10) 0.063(8) 0.088(12) -0.024(8) 0.029(9) -0.025(7)
C74 0.051(10) 0.105(12) 0.144(19) -0.022(12) 0.025(11) -0.008(8)
C75 0.066(13) 0.099(13) 0.21(3) -0.040(16) 0.067(16) -0.029(11)
C76 0.088(14) 0.077(10) 0.137(19) -0.023(11) 0.070(13) -0.030(10)
C77 0.077(11) 0.062(8) 0.092(12) -0.017(8) 0.030(10) -0.012(7)
C78 0.095(11) 0.047(6) 0.040(7) 0.003(6) 0.008(7) -0.009(7)
C79 0.089(11) 0.039(6) 0.057(8) -0.009(6) 0.026(8) -0.011(6)
C82 0.031(6) 0.043(5) 0.062(8) -0.012(5) 0.003(5) -0.014(4)
C83 0.037(6) 0.053(6) 0.034(6) -0.006(5) -0.010(5) 0.010(5)
C84 0.049(7) 0.057(7) 0.055(8) 0.011(6) 0.011(6) 0.015(6)
C85 0.045(6) 0.032(5) 0.055(7) -0.009(5) -0.004(5) 0.001(4)
C86 0.036(6) 0.043(5) 0.048(7) -0.008(5) 0.000(5) -0.003(4)
C87 0.044(6) 0.040(5) 0.049(7) -0.003(5) 0.008(5) -0.005(5)
C88 0.037(6) 0.046(5) 0.050(7) -0.013(5) 0.004(5) -0.002(5)
N1 0.041(6) 0.048(5) 0.062(7) 0.012(5) 0.000(5) -0.002(4)
N2 0.052(6) 0.048(5) 0.051(6) 0.013(4) 0.002(5) 0.001(4)
N3 0.071(7) 0.040(5) 0.079(8) 0.017(5) 0.017(6) 0.003(5)
N4 0.052(6) 0.052(5) 0.070(8) 0.009(5) -0.004(5) -0.002(5)
N5 0.030(5) 0.051(5) 0.063(7) -0.006(5) 0.003(4) 0.001(4)
N6 0.053(6) 0.050(5) 0.045(6) -0.005(4) 0.009(5) -0.002(4)
N7 0.043(5) 0.045(5) 0.072(7) -0.008(5) 0.012(5) -0.007(4)
N8 0.033(5) 0.045(5) 0.075(8) 0.005(5) 0.011(5) 0.002(4)
N9 0.029(4) 0.049(5) 0.036(5) -0.002(4) 0.005(4) 0.003(4)
N10 0.039(5) 0.059(5) 0.041(6) 0.004(4) -0.003(4) -0.001(4)
N11 0.046(5) 0.046(5) 0.043(6) 0.009(4) -0.015(4) -0.012(4)
N12 0.040(6) 0.069(6) 0.053(7) 0.012(5) -0.016(5) -0.004(5)
N13 0.040(5) 0.034(4) 0.052(6) -0.007(4) -0.002(4) 0.005(4)
N14 0.068(7) 0.062(6) 0.041(6) -0.019(5) -0.017(5) 0.017(5)
N15 0.047(5) 0.039(4) 0.046(6) 0.006(4) -0.008(5) -0.008(4)
N16 0.051(6) 0.042(5) 0.059(7) -0.001(5) 0.010(5) -0.002(4)
N17 0.077(7) 0.064(6) 0.036(6) 0.002(5) 0.006(5) -0.015(5)
N18 0.061(7) 0.044(5) 0.060(7) -0.003(5) 0.015(6) -0.008(4)
N19 0.107(11) 0.055(6) 0.087(10) -0.013(6) 0.059(9) -0.021(6)
N20 0.129(12) 0.069(7) 0.050(7) 0.017(6) 0.015(8) -0.028(8)
O1W 0.114(8) 0.071(6) 0.052(6) 0.004(5) -0.002(6) -0.031(6)
O1 0.084(6) 0.038(4) 0.053(5) -0.001(4) -0.013(5) 0.007(4)
O2W 0.070(6) 0.056(5) 0.089(7) 0.013(5) 0.024(6) -0.006(4)
O2 0.078(6) 0.036(4) 0.051(5) 0.004(4) -0.012(4) 0.002(4)
O5 0.052(5) 0.048(4) 0.046(5) -0.005(4) -0.013(4) 0.009(4)
O6W 0.077(7) 0.060(5) 0.098(8) -0.017(5) -0.002(6) 0.028(5)
O6 0.054(5) 0.034(4) 0.068(6) -0.014(4) -0.013(4) 0.001(3)
O7W 0.115(9) 0.063(5) 0.076(7) 0.000(5) 0.008(6) 0.032(5)
O9 0.038(4) 0.052(4) 0.105(8) -0.003(5) 0.018(5) 0.002(4)
O10 0.045(5) 0.055(4) 0.068(6) -0.011(4) 0.015(4) -0.013(4)
O11 0.043(5) 0.075(5) 0.065(6) 0.001(5) -0.005(4) 0.021(4)
O12 0.059(6) 0.044(4) 0.126(9) -0.026(5) 0.021(6) -0.005(4)

loop_
_atom_type_symbol
_atom_type_description
_atom_type_scat_dispersion_real
_atom_type_scat_dispersion_imag
_atom_type_scat_source
C C 0.0033 0.0016 'International Tables Vol C Tables 4.2.6.8 and 6.1.1.4'
H H 0.0000 0.0000 'International Tables Vol C Tables 4.2.6.8 and 6.1.1.4'
N N 0.0061 0.0033 'International Tables Vol C Tables 4.2.6.8 and 6.1.1.4'
O O 0.0106 0.0060 'International Tables Vol C Tables 4.2.6.8 and 6.1.1.4'
Co Co 0.3494 0.9721 'International Tables Vol C Tables 4.2.6.8 and 6.1.1.4'

loop_
_geom_angle_atom_site_label_1
_geom_angle_atom_site_label_2
_geom_angle_atom_site_label_3
_geom_angle
_geom_angle_site_symmetry_1
_geom_angle_site_symmetry_3
_geom_angle_publ_flag
O1W Co1 N2 101.1(4) . . ?
O1W Co1 O2W 98.9(4) . . ?
N2 Co1 O2W 89.7(4) . . ?
O1W Co1 O2 89.3(4) . . ?
N2 Co1 O2 169.5(4) . . ?
O2W Co1 O2 87.8(3) . . ?
O1W Co1 N1 93.6(4) . . ?
N2 Co1 N1 79.3(4) . . ?
O2W Co1 N1 164.7(4) . . ?
O2 Co1 N1 101.2(3) . . ?
O1W Co1 O1 148.4(4) . . ?
N2 Co1 O1 109.5(3) . . ?
O2W Co1 O1 89.0(4) . . ?
O2 Co1 O1 60.3(3) . . ?
N1 Co1 O1 84.9(4) . . ?
N10 Co2 N9 79.1(3) . . ?
N10 Co2 O5 110.0(3) . . ?
N9 Co2 O5 95.5(3) . . ?
N10 Co2 N6 101.9(4) . . ?
N9 Co2 N6 99.0(3) . . ?
O5 Co2 N6 146.9(3) . . ?
N10 Co2 N5 97.3(4) . . ?
N9 Co2 N5 174.6(4) . . ?
O5 Co2 N5 89.4(3) . . ?
N6 Co2 N5 77.7(3) . . ?
N10 Co2 O6 167.0(3) . . ?
N9 Co2 O6 94.4(3) . . ?
O5 Co2 O6 59.1(3) . . ?
N6 Co2 O6 90.2(3) . . ?
N5 Co2 O6 89.9(3) . . ?
O3 Co3 N13 105.2(3) 4_464 . ?
O3 Co3 N11 102.4(3) 4_464 . ?
N13 Co3 N11 103.2(4) . . ?
O3 Co3 O11 137.3(3) 4_464 2_565 ?
N13 Co3 O11 98.3(3) . 2_565 ?
N11 Co3 O11 106.4(3) . 2_565 ?
O3 Co3 O12 87.2(3) 4_464 2_565 ?
N13 Co3 O12 87.4(4) . 2_565 ?
N11 Co3 O12 163.0(4) . 2_565 ?
O11 Co3 O12 58.4(3) 2_565 2_565 ?
N16 Co4 N17 172.8(4) . . ?
N16 Co4 N15 78.8(3) . . ?
N17 Co4 N15 96.6(4) . . ?
N16 Co4 N18 97.2(4) . . ?
N17 Co4 N18 78.5(4) . . ?
N15 Co4 N18 104.0(3) . . ?
N16 Co4 O7 91.5(3) . . ?
N17 Co4 O7 94.9(4) . . ?
N15 Co4 O7 154.2(3) . . ?
N18 Co4 O7 100.8(3) . . ?
N16 Co4 O8 96.3(3) . . ?
N17 Co4 O8 89.7(4) . . ?
N15 Co4 O8 96.8(3) . . ?
N18 Co4 O8 157.0(3) . . ?
O7 Co4 O8 60.2(3) . . ?
N16 Co4 C80 94.1(4) . . ?
N17 Co4 C80 93.1(4) . . ?
N15 Co4 C80 126.2(4) . . ?
N18 Co4 C80 129.8(4) . . ?
O7 Co4 C80 29.9(3) . . ?
O8 Co4 C80 30.3(3) . . ?
C6 C1 N1 109.9(11) . . ?
C6 C1 C2 119.8(14) . . ?
N1 C1 C2 130.4(13) . . ?
C1 C2 C3 117.3(16) . . ?
C1 C2 H2A 118(8) . . ?
C3 C2 H2A 122(8) . . ?
C4 C3 C2 119.7(17) . . ?
C4 C3 H3A 120.2 . . ?
C2 C3 H3A 120.2 . . ?
C3 C4 C5 126.1(18) . . ?
C3 C4 H4A 117.0 . . ?
C5 C4 H4A 117.0 . . ?
C4 C5 C6 114.5(17) . . ?
C4 C5 H5A 122.7 . . ?
C6 C5 H5A 122.7 . . ?
C1 C6 N4 105.7(12) . . ?
C1 C6 C5 122.5(14) . . ?
N4 C6 C5 131.8(14) . . ?
N2 C7 C8 131.2(11) . . ?
N2 C7 C12 108.8(11) . . ?
C8 C7 C12 119.9(12) . . ?
C7 C8 C9 116.4(15) . . ?
C7 C8 H8A 121.8 . . ?
C9 C8 H8A 121.8 . . ?
C10 C9 C8 122.5(17) . . ?
C10 C9 H9A 118.7 . . ?
C8 C9 H9A 118.7 . . ?
C9 C10 C11 121.3(16) . . ?
C9 C10 H10A 119.3 . . ?
C11 C10 H10A 119.3 . . ?
C10 C11 C12 115.7(16) . . ?
C10 C11 H11A 122.2 . . ?
C12 C11 H11A 122.2 . . ?
N3 C12 C11 129.4(14) . . ?
N3 C12 C7 106.8(10) . . ?
C11 C12 C7 123.9(14) . . ?
N1 C13 N4 114.0(11) . . ?
N1 C13 C14 117.1(10) . . ?
N4 C13 C14 128.7(10) . . ?
N2 C14 N3 112.3(10) . . ?
N2 C14 C13 119.6(9) . . ?
N3 C14 C13 127.9(10) . . ?
O1 C15 O2 118.7(10) . . ?
O1 C15 C16 121.7(10) . . ?
O2 C15 C16 119.4(9) . . ?
C23 C16 C17 120.5(10) . . ?
C23 C16 C15 119.6(9) . . ?
C17 C16 C15 119.8(9) . . ?
C16 C17 C18 119.7(10) . . ?
C16 C17 H17A 120.1 . . ?
C18 C17 H17A 120.1 . . ?
C17 C18 C20 119.8(8) . . ?
C17 C18 C19 119.4(10) . . ?
C20 C18 C19 120.7(10) . . ?
O4 C19 O3 121.0(10) . . ?
O4 C19 C18 121.7(11) . . ?
O3 C19 C18 117.3(10) . . ?
C21 C20 C18 120.5(10) . . ?
C21 C20 H20A 119.8 . . ?
C18 C20 H20A 119.8 . . ?
C20 C21 C23 118.7(11) . . ?
C20 C21 C22 118.8(9) . . ?
C23 C21 C22 122.5(9) . . ?
O5 C22 O6 119.9(10) . . ?
O5 C22 C21 120.1(9) . . ?
O6 C22 C21 119.9(9) . . ?
C16 C23 C21 120.7(9) . . ?
C16 C23 H23A 119.6 . . ?
C21 C23 H23A 119.6 . . ?
C25 C24 C29 121.3(10) . . ?
C25 C24 N5 129.7(11) . . ?
C29 C24 N5 108.9(9) . . ?
C26 C25 C24 117.8(12) . . ?
C26 C25 H25A 121.1 . . ?
C24 C25 H25A 121.1 . . ?
C25 C26 C27 121.2(12) . . ?
C25 C26 H26A 119.4 . . ?
C27 C26 H26A 119.4 . . ?
C28 C27 C26 121.4(13) . . ?
C28 C27 H27A 119.3 . . ?
C26 C27 H27A 119.3 . . ?
C27 C28 C29 117.7(13) . . ?
C27 C28 H28A 121.2 . . ?
C29 C28 H28A 121.2 . . ?
N8 C29 C28 133.3(11) . . ?
N8 C29 C24 106.1(10) . . ?
C28 C29 C24 120.6(11) . . ?
N6 C30 C35 108.8(10) . . ?
N6 C30 C31 132.3(11) . . ?
C35 C30 C31 118.9(10) . . ?
C32 C31 C30 118.6(12) . . ?
C32 C31 H31A 120.7 . . ?
C30 C31 H31A 120.7 . . ?
C31 C32 C33 121.3(12) . . ?
C31 C32 H32A 119.3 . . ?
C33 C32 H32A 119.3 . . ?
C34 C33 C32 121.5(12) . . ?
C34 C33 H33A 119.2 . . ?
C32 C33 H33A 119.2 . . ?
C33 C34 C35 117.5(12) . . ?
C33 C34 H34A 121.2 . . ?
C35 C34 H34A 121.2 . . ?
C34 C35 N7 131.8(12) . . ?
C34 C35 C30 122.1(11) . . ?
N7 C35 C30 106.1(9) . . ?
N5 C36 N8 113.4(9) . . ?
N5 C36 C37 118.1(10) . . ?
N8 C36 C37 128.5(10) . . ?
N6 C37 N7 114.8(9) . . ?
N6 C37 C36 117.6(9) . . ?
N7 C37 C36 127.5(10) . . ?
N9 C38 C43 109.5(11) . . ?
N9 C38 C39 130.4(11) . . ?
C43 C38 C39 120.0(12) . . ?
C40 C39 C38 117.1(12) . . ?
C40 C39 H39A 121.4 . . ?
C38 C39 H39A 121.4 . . ?
C39 C40 C41 122.3(13) . . ?
C39 C40 H40A 118.9 . . ?
C41 C40 H40A 118.9 . . ?
C42 C41 C40 121.2(13) . . ?
C42 C41 H41A 119.4 . . ?
C40 C41 H41A 119.4 . . ?
C41 C42 C43 116.5(13) . . ?
C41 C42 H42A 121.8 . . ?
C43 C42 H42A 121.8 . . ?
N12 C43 C38 106.8(10) . . ?
N12 C43 C42 130.4(11) . . ?
C38 C43 C42 122.8(12) . . ?
C49 C44 N10 107.7(10) . . ?
C49 C44 C45 119.4(11) . . ?
N10 C44 C45 132.7(11) . . ?
C46 C45 C44 118.9(12) . . ?
C46 C45 H45A 120.6 . . ?
C44 C45 H45A 120.6 . . ?
C45 C46 C47 121.5(13) . . ?
C45 C46 H46A 119.2 . . ?
C47 C46 H46A 119.2 . . ?
C48 C47 C46 121.3(14) . . ?
C48 C47 H47A 119.3 . . ?
C46 C47 H47A 119.3 . . ?
C47 C48 C49 117.3(13) . . ?
C47 C48 H48A 121.3 . . ?
C49 C48 H48A 121.3 . . ?
C44 C49 N11 109.7(10) . . ?
C44 C49 C48 121.6(11) . . ?
N11 C49 C48 128.5(11) . . ?
N9 C50 N12 111.2(10) . . ?
N9 C50 C51 119.7(10) . . ?
N12 C50 C51 128.9(10) . . ?
N10 C51 N11 113.5(10) . . ?
N10 C51 C50 116.9(10) . . ?
N11 C51 C50 129.5(10) . . ?
N13 C52 C57 108.4(10) . . ?
N13 C52 C53 130.6(13) . . ?
C57 C52 C53 120.9(11) . . ?
C54 C53 C52 118.6(15) . . ?
C54 C53 H53A 120.7 . . ?
C52 C53 H53A 120.7 . . ?
C53 C54 C55 120.4(14) . . ?
C53 C54 H54A 119.8 . . ?
C55 C54 H54A 119.8 . . ?
C56 C55 C54 123.3(11) . . ?
C56 C55 H55A 118.4 . . ?
C54 C55 H55A 118.4 . . ?
C55 C56 C57 115.6(13) . . ?
C55 C56 H56A 122.2 . . ?
C57 C56 H56A 122.2 . . ?
N16 C57 C52 109.1(9) . . ?
N16 C57 C56 129.8(12) . . ?
C52 C57 C56 121.1(12) . . ?
C59 C58 N14 132.6(12) . . ?
C59 C58 C63 121.5(11) . . ?
N14 C58 C63 105.9(9) . . ?
C60 C59 C58 117.3(14) . . ?
C60 C59 H59A 121.4 . . ?
C58 C59 H59A 121.4 . . ?
C59 C60 C61 122.1(13) . . ?
C59 C60 H60A 119.0 . . ?
C61 C60 H60A 119.0 . . ?
C62 C61 C60 121.6(13) . . ?
C62 C61 H61A 119.2 . . ?
C60 C61 H61A 119.2 . . ?
C61 C62 C63 117.3(14) . . ?
C61 C62 H62A 121.3 . . ?
C63 C62 H62A 121.3 . . ?
C58 C63 C62 120.2(11) . . ?
C58 C63 N15 108.4(10) . . ?
C62 C63 N15 131.3(12) . . ?
N13 C64 N16 115.1(9) . . ?
N13 C64 C65 129.5(10) . . ?
N16 C64 C65 115.3(10) . . ?
N15 C65 N14 114.1(10) . . ?
N15 C65 C64 118.7(10) . . ?
N14 C65 C64 127.0(10) . . ?
C67 C66 C71 122.5(16) . . ?
C67 C66 N17 129.2(14) . . ?
C71 C66 N17 108.2(14) . . ?
C66 C67 C68 115.6(16) . . ?
C66 C67 H67A 122.2 . . ?
C68 C67 H67A 122.2 . . ?
C69 C68 C67 121.4(18) . . ?
C69 C68 H68A 119.3 . . ?
C67 C68 H68A 119.3 . . ?
C68 C69 C70 123.6(17) . . ?
C68 C69 H69A 118.2 . . ?
C70 C69 H69A 118.2 . . ?
C71 C70 C69 114.6(19) . . ?
C71 C70 H70A 122.7 . . ?
C69 C70 H70A 122.7 . . ?
N20 C71 C70 131.5(17) . . ?
N20 C71 C66 106.2(14) . . ?
C70 C71 C66 122(2) . . ?
N18 C72 C77 109.8(14) . . ?
N18 C72 C73 132.9(13) . . ?
C77 C72 C73 117.3(14) . . ?
C74 C73 C72 119.3(17) . . ?
C74 C73 H73A 120.3 . . ?
C72 C73 H73A 120.3 . . ?
C73 C74 C75 122(2) . . ?
C73 C74 H74A 119.2 . . ?
C75 C74 H74A 119.2 . . ?
C76 C75 C74 121.3(18) . . ?
C76 C75 H75A 119.3 . . ?
C74 C75 H75A 119.3 . . ?
C75 C76 C77 116.4(19) . . ?
C75 C76 H76A 121.8 . . ?
C77 C76 H76A 121.8 . . ?
C72 C77 C76 124.0(18) . . ?
C72 C77 N19 104.7(13) . . ?
C76 C77 N19 131.3(17) . . ?
N17 C78 N20 113.4(14) . . ?
N17 C78 C79 116.8(11) . . ?
N20 C78 C79 129.8(13) . . ?
N18 C79 N19 113.8(14) . . ?
N18 C79 C78 118.7(11) . . ?
N19 C79 C78 127.5(14) . . ?
O7 C80 O8 121.3(10) . . ?
O7 C80 C81 119.4(10) . . ?
O8 C80 C81 119.3(10) . . ?
O7 C80 Co4 59.8(6) . . ?
O8 C80 Co4 61.5(5) . . ?
C81 C80 Co4 176.5(9) . . ?
C88 C81 C82 121.2(9) . . ?
C88 C81 C80 119.9(9) . . ?
C82 C81 C80 118.9(9) . . ?
C83 C82 C81 117.9(10) . . ?
C83 C82 H82A 121.1 . . ?
C81 C82 H82A 121.1 . . ?
C82 C83 C85 121.1(9) . . ?
C82 C83 C84 123.7(10) . . ?
C85 C83 C84 115.2(9) . . ?
O12 C84 O11 121.3(10) . . ?
O12 C84 C83 121.9(11) . . ?
O11 C84 C83 116.7(11) . . ?
C86 C85 C83 120.5(9) . . ?
C86 C85 H85A 119.8 . . ?
C83 C85 H85A 119.8 . . ?
C85 C86 C88 118.3(10) . . ?
C85 C86 C87 118.3(9) . . ?
C88 C86 C87 123.4(9) . . ?
O9 C87 O10 123.2(10) . . ?
O9 C87 C86 119.3(9) . . ?
O10 C87 C86 117.4(9) . . ?
C81 C88 C86 121.1(10) . . ?
C81 C88 H88A 119.4 . . ?
C86 C88 H88A 119.4 . . ?
C13 N1 C1 104.2(9) . . ?
C13 N1 Co1 111.3(8) . . ?
C1 N1 Co1 144.3(8) . . ?
C14 N2 C7 106.1(9) . . ?
C14 N2 Co1 110.5(7) . . ?
C7 N2 Co1 142.7(8) . . ?
C14 N3 C12 106.0(10) . . ?
C14 N3 O6W 106.2(8) . 2_565 ?
C12 N3 O6W 146.1(8) . 2_565 ?
C14 N3 H3B 127.0 . . ?
C12 N3 H3B 127.0 . . ?
O6W N3 H3B 22.8 2_565 . ?
C13 N4 C6 106.3(10) . . ?
C13 N4 O6W 109.3(8) . 2_565 ?
C6 N4 O6W 144.2(8) . 2_565 ?
C13 N4 H4B 126.9 . . ?
C6 N4 H4B 126.9 . . ?
O6W N4 H4B 17.8 2_565 . ?
C36 N5 C24 104.1(9) . . ?
C36 N5 Co2 112.9(7) . . ?
C24 N5 Co2 142.8(7) . . ?
C37 N6 C30 104.7(9) . . ?
C37 N6 Co2 113.6(7) . . ?
C30 N6 Co2 141.4(8) . . ?
C37 N7 C35 105.6(9) . . ?
C37 N7 O9 136.7(7) . 2_665 ?
C35 N7 O9 116.4(7) . 2_665 ?
C37 N7 H7A 127.2 . . ?
C35 N7 H7A 127.2 . . ?
O9 N7 H7A 14.3 2_665 . ?
C36 N8 C29 107.4(9) . . ?
C36 N8 O10 124.3(7) . 2_665 ?
C29 N8 O10 128.0(7) . 2_665 ?
C36 N8 H8B 126.3 . . ?
C29 N8 H8B 126.3 . . ?
O10 N8 H8B 4.9 2_665 . ?
C50 N9 C38 105.8(9) . . ?
C50 N9 Co2 110.8(7) . . ?
C38 N9 Co2 143.5(8) . . ?
C51 N10 C44 105.7(9) . . ?
C51 N10 Co2 112.4(7) . . ?
C44 N10 Co2 141.4(8) . . ?
C51 N11 C49 103.4(9) . . ?
C51 N11 Co3 133.9(8) . . ?
C49 N11 Co3 122.6(7) . . ?
C43 N12 C50 106.8(9) . . ?
C43 N12 O11 134.3(8) . 2_565 ?
C50 N12 O11 114.1(8) . 2_565 ?
C43 N12 H12A 126.6 . . ?
C50 N12 H12A 126.6 . . ?
O11 N12 H12A 21.9 2_565 . ?
C64 N13 C52 103.7(9) . . ?
C64 N13 Co3 135.2(7) . . ?
C52 N13 Co3 121.1(8) . . ?
C65 N14 C58 106.8(10) . . ?
C65 N14 O3 112.2(7) . 4_464 ?
C58 N14 O3 134.9(7) . 4_464 ?
C65 N14 H14A 126.6 . . ?
C58 N14 H14A 126.6 . . ?
O3 N14 H14A 24.6 4_464 . ?
C65 N15 C63 104.8(10) . . ?
C65 N15 Co4 112.9(7) . . ?
C63 N15 Co4 141.3(8) . . ?
C64 N16 C57 103.7(10) . . ?
C64 N16 Co4 114.1(7) . . ?
C57 N16 Co4 142.2(8) . . ?
C78 N17 C66 104.7(11) . . ?
C78 N17 Co4 113.4(9) . . ?
C66 N17 Co4 141.3(9) . . ?
C79 N18 C72 105.2(11) . . ?
C79 N18 Co4 112.4(9) . . ?
C72 N18 Co4 142.3(10) . . ?
C79 N19 C77 106.5(13) . . ?
C79 N19 O3W 107.8(11) . 1 ?
C77 N19 O3W 143.7(9) . 1 ?
C79 N19 H19A 126.8 . . ?
C77 N19 H19A 126.8 . . ?
O3W N19 H19A 21.7 1 . ?
C78 N20 C71 107.5(12) . . ?
C78 N20 O3W 106.4(11) . 1 ?
C71 N20 O3W 145.8(10) . 1 ?
C78 N20 H20B 126.3 . . ?
C71 N20 H20B 126.3 . . ?
O3W N20 H20B 20.3 1 . ?
C15 O1 Co1 89.2(7) . . ?
C15 O2 Co1 91.7(6) . . ?
C19 O3 Co3 110.7(7) . 4_565 ?
C22 O5 Co2 93.2(6) . . ?
C22 O6 Co2 87.4(6) . . ?
C80 O7 Co4 90.3(6) . . ?
C80 O8 Co4 88.2(6) . . ?
C84 O11 Co3 96.0(7) . 2_564 ?
C84 O12 Co3 83.3(7) . 2_564 ?

loop_
_geom_bond_atom_site_label_1
_geom_bond_atom_site_label_2
_geom_bond_distance
_geom_bond_site_symmetry_2
_geom_bond_publ_flag
Co1 O1W 2.056(10) . ?
Co1 N2 2.115(9) . ?
Co1 O2W 2.149(9) . ?
Co1 O2 2.156(7) . ?
Co1 N1 2.161(9) . ?
Co1 O1 2.220(8) . ?
Co2 N10 2.092(9) . ?
Co2 N9 2.137(8) . ?
Co2 O5 2.149(7) . ?
Co2 N6 2.149(9) . ?
Co2 N5 2.152(9) . ?
Co2 O6 2.269(8) . ?
Co3 O3 1.996(7) 4_464 ?
Co3 N13 2.035(9) . ?
Co3 N11 2.037(9) . ?
Co3 O11 2.083(8) 2_565 ?
Co3 O12 2.382(9) 2_565 ?
Co4 N16 2.087(11) . ?
Co4 N17 2.128(11) . ?
Co4 N15 2.140(9) . ?
Co4 N18 2.165(10) . ?
Co4 O7 2.166(7) . ?
Co4 O8 2.202(7) . ?
Co4 C80 2.505(11) . ?
C1 C6 1.379(17) . ?
C1 N1 1.392(16) . ?
C1 C2 1.40(2) . ?
C2 C3 1.41(2) . ?
C2 H2A 0.84(10) . ?
C3 C4 1.34(2) . ?
C3 H3A 0.9300 . ?
C4 C5 1.35(2) . ?
C4 H4A 0.9300 . ?
C5 C6 1.42(2) . ?
C5 H5A 0.9300 . ?
C6 N4 1.394(16) . ?
C7 N2 1.386(15) . ?
C7 C8 1.396(18) . ?
C7 C12 1.399(17) . ?
C8 C9 1.41(2) . ?
C8 H8A 0.9300 . ?
C9 C10 1.39(3) . ?
C9 H9A 0.9300 . ?
C10 C11 1.39(2) . ?
C10 H10A 0.9300 . ?
C11 C12 1.398(18) . ?
C11 H11A 0.9300 . ?
C12 N3 1.395(16) . ?
C13 N1 1.320(13) . ?
C13 N4 1.338(15) . ?
C13 C14 1.465(16) . ?
C14 N2 1.337(14) . ?
C14 N3 1.370(13) . ?
C15 O1 1.271(12) . ?
C15 O2 1.285(13) . ?
C15 C16 1.492(15) . ?
C16 C23 1.383(15) . ?
C16 C17 1.393(13) . ?
C17 C18 1.403(14) . ?
C17 H17A 0.9300 . ?
C18 C20 1.403(15) . ?
C18 C19 1.488(14) . ?
C19 O4 1.252(14) . ?
C19 O3 1.280(13) . ?
C20 C21 1.402(13) . ?
C20 H20A 0.9300 . ?
C21 C23 1.413(15) . ?
C21 C22 1.496(15) . ?
C22 O5 1.253(12) . ?
C22 O6 1.267(11) . ?
C23 H23A 0.9300 . ?
C24 C25 1.391(15) . ?
C24 C29 1.403(16) . ?
C24 N5 1.407(13) . ?
C25 C26 1.385(19) . ?
C25 H25A 0.9300 . ?
C26 C27 1.40(2) . ?
C26 H26A 0.9300 . ?
C27 C28 1.388(18) . ?
C27 H27A 0.9300 . ?
C28 C29 1.400(16) . ?
C28 H28A 0.9300 . ?
C29 N8 1.364(14) . ?
C30 N6 1.403(13) . ?
C30 C35 1.404(16) . ?
C30 C31 1.405(16) . ?
C31 C32 1.375(17) . ?
C31 H31A 0.9300 . ?
C32 C33 1.40(2) . ?
C32 H32A 0.9300 . ?
C33 C34 1.360(18) . ?
C33 H33A 0.9300 . ?
C34 C35 1.402(16) . ?
C34 H34A 0.9300 . ?
C35 N7 1.403(15) . ?
C36 N5 1.327(13) . ?
C36 N8 1.348(14) . ?
C36 C37 1.462(14) . ?
C37 N6 1.318(14) . ?
C37 N7 1.347(13) . ?
C38 N9 1.373(14) . ?
C38 C43 1.378(16) . ?
C38 C39 1.432(16) . ?
C39 C40 1.386(18) . ?
C39 H39A 0.9300 . ?
C40 C41 1.40(2) . ?
C40 H40A 0.9300 . ?
C41 C42 1.39(2) . ?
C41 H41A 0.9300 . ?
C42 C43 1.419(17) . ?
C42 H42A 0.9300 . ?
C43 N12 1.361(15) . ?
C44 C49 1.388(16) . ?
C44 N10 1.389(14) . ?
C44 C45 1.405(16) . ?
C45 C46 1.373(19) . ?
C45 H45A 0.9300 . ?
C46 C47 1.40(2) . ?
C46 H46A 0.9300 . ?
C47 C48 1.368(19) . ?
C47 H47A 0.9300 . ?
C48 C49 1.426(17) . ?
C48 H48A 0.9300 . ?
C49 N11 1.405(14) . ?
C50 N9 1.329(13) . ?
C50 N12 1.374(14) . ?
C50 C51 1.418(16) . ?
C51 N10 1.359(14) . ?
C51 N11 1.374(14) . ?
C52 N13 1.390(14) . ?
C52 C57 1.402(17) . ?
C52 C53 1.422(18) . ?
C53 C54 1.359(18) . ?
C53 H53A 0.9300 . ?
C54 C55 1.42(2) . ?
C54 H54A 0.9300 . ?
C55 C56 1.39(2) . ?
C55 H55A 0.9300 . ?
C56 C57 1.435(15) . ?
C56 H56A 0.9300 . ?
C57 N16 1.374(14) . ?
C58 C59 1.380(16) . ?
C58 N14 1.381(14) . ?
C58 C63 1.395(17) . ?
C59 C60 1.365(19) . ?
C59 H59A 0.9300 . ?
C60 C61 1.38(2) . ?
C60 H60A 0.9300 . ?
C61 C62 1.372(19) . ?
C61 H61A 0.9300 . ?
C62 C63 1.399(16) . ?
C62 H62A 0.9300 . ?
C63 N15 1.420(14) . ?
C64 N13 1.351(14) . ?
C64 N16 1.363(14) . ?
C64 C65 1.473(15) . ?
C65 N15 1.298(14) . ?
C65 N14 1.349(14) . ?
C66 C67 1.40(2) . ?
C66 C71 1.41(2) . ?
C66 N17 1.419(18) . ?
C67 C68 1.40(2) . ?
C67 H67A 0.9300 . ?
C68 C69 1.38(3) . ?
C68 H68A 0.9300 . ?
C69 C70 1.42(3) . ?
C69 H69A 0.9300 . ?
C70 C71 1.39(2) . ?
C70 H70A 0.9300 . ?
C71 N20 1.39(2) . ?
C72 N18 1.391(17) . ?
C72 C77 1.39(2) . ?
C72 C73 1.39(2) . ?
C73 C74 1.34(2) . ?
C73 H73A 0.9300 . ?
C74 C75 1.41(3) . ?
C74 H74A 0.9300 . ?
C75 C76 1.33(3) . ?
C75 H75A 0.9300 . ?
C76 C77 1.40(2) . ?
C76 H76A 0.9300 . ?
C77 N19 1.40(2) . ?
C78 N17 1.337(16) . ?
C78 N20 1.342(17) . ?
C78 C79 1.485(19) . ?
C79 N18 1.303(16) . ?
C79 N19 1.346(16) . ?
C80 O7 1.249(13) . ?
C80 O8 1.266(13) . ?
C80 C81 1.518(14) . ?
C81 C88 1.373(15) . ?
C81 C82 1.408(14) . ?
C82 C83 1.388(14) . ?
C82 H82A 0.9300 . ?
C83 C85 1.404(15) . ?
C83 C84 1.530(14) . ?
C84 O12 1.241(14) . ?
C84 O11 1.276(14) . ?
C85 C86 1.392(14) . ?
C85 H85A 0.9300 . ?
C86 C88 1.402(14) . ?
C86 C87 1.503(14) . ?
C87 O9 1.262(12) . ?
C87 O10 1.268(12) . ?
C88 H88A 0.9300 . ?
N3 O6W 2.869(14) 2_565 ?
N3 H3B 0.8600 . ?
N4 O6W 2.785(13) 2_565 ?
N4 H4B 0.8600 . ?
N7 O9 2.755(12) 2_665 ?
N7 H7A 0.8600 . ?
N8 O10 2.666(12) 2_665 ?
N8 H8B 0.8600 . ?
N12 O11 2.785(13) 2_565 ?
N12 H12A 0.8600 . ?
N14 O3 2.778(12) 4_464 ?
N14 H14A 0.8600 . ?
N19 O3W 2.84(2) 1 ?
N19 H19A 0.8600 . ?
N20 O3W 2.861(19) 1 ?
N20 H20B 0.8600 . ?
O3W O3W 0.00(4) 1 ?
O3 Co3 1.996(7) 4_565 ?
O11 Co3 2.083(8) 2_564 ?
O12 Co3 2.382(9) 2_564 ?

loop_
_geom_hbond_atom_site_label_D
_geom_hbond_atom_site_label_H
_geom_hbond_atom_site_label_A
_geom_hbond_distance_DH
_geom_hbond_distance_HA
_geom_hbond_distance_DA
_geom_hbond_angle_DHA
_geom_hbond_site_symmetry_A
N3 H3B O6W 0.86 2.10 2.869(14) 148.1 2_565
N4 H4B O6W 0.86 1.98 2.785(13) 154.6 2_565
N7 H7A O9 0.86 1.93 2.755(12) 159.4 2_665
N8 H8B O10 0.86 1.81 2.666(12) 172.8 2_665
N12 H12A O11 0.86 2.01 2.785(13) 148.9 2_565
N14 H14A O3 0.86 2.03 2.778(12) 145.3 4_464
N19 H19A O3W 0.86 2.06 2.84(2) 149.4 1
N20 H20B O3W 0.86 2.08 2.861(19) 151.5 1

loop_
_geom_torsion_atom_site_label_1
_geom_torsion_atom_site_label_2
_geom_torsion_atom_site_label_3
_geom_torsion_atom_site_label_4
_geom_torsion
_geom_torsion_site_symmetry_1
_geom_torsion_site_symmetry_2
_geom_torsion_site_symmetry_3
_geom_torsion_site_symmetry_4
_geom_torsion_publ_flag
C6 C1 C2 C3 1(2) . . . . ?
N1 C1 C2 C3 -179.6(17) . . . . ?
C1 C2 C3 C4 0(3) . . . . ?
C2 C3 C4 C5 -1(4) . . . . ?
C3 C4 C5 C6 0(3) . . . . ?
N1 C1 C6 N4 -1.4(16) . . . . ?
C2 C1 C6 N4 177.8(14) . . . . ?
N1 C1 C6 C5 178.3(14) . . . . ?
C2 C1 C6 C5 -3(2) . . . . ?
C4 C5 C6 C1 2(2) . . . . ?
C4 C5 C6 N4 -178.6(16) . . . . ?
N2 C7 C8 C9 177.3(15) . . . . ?
C12 C7 C8 C9 1(2) . . . . ?
C7 C8 C9 C10 3(3) . . . . ?
C8 C9 C10 C11 -6(3) . . . . ?
C9 C10 C11 C12 4(3) . . . . ?
C10 C11 C12 N3 -178.6(18) . . . . ?
C10 C11 C12 C7 1(3) . . . . ?
N2 C7 C12 N3 -0.6(16) . . . . ?
C8 C7 C12 N3 176.2(13) . . . . ?
N2 C7 C12 C11 179.8(15) . . . . ?
C8 C7 C12 C11 -3(2) . . . . ?
N1 C13 C14 N2 4.6(18) . . . . ?
N4 C13 C14 N2 -169.4(13) . . . . ?
N1 C13 C14 N3 179.9(12) . . . . ?
N4 C13 C14 N3 6(2) . . . . ?
O1 C15 C16 C23 8.3(17) . . . . ?
O2 C15 C16 C23 -176.3(11) . . . . ?
O1 C15 C16 C17 -169.0(11) . . . . ?
O2 C15 C16 C17 6.4(17) . . . . ?
C23 C16 C17 C18 -1.4(17) . . . . ?
C15 C16 C17 C18 175.9(11) . . . . ?
C16 C17 C18 C20 1.7(17) . . . . ?
C16 C17 C18 C19 -176.6(10) . . . . ?
C17 C18 C19 O4 -16.9(17) . . . . ?
C20 C18 C19 O4 164.8(11) . . . . ?
C17 C18 C19 O3 160.7(10) . . . . ?
C20 C18 C19 O3 -17.6(16) . . . . ?
C17 C18 C20 C21 -0.7(16) . . . . ?
C19 C18 C20 C21 177.6(10) . . . . ?
C18 C20 C21 C23 -0.7(16) . . . . ?
C18 C20 C21 C22 -179.7(10) . . . . ?
C20 C21 C22 O5 -11.2(16) . . . . ?
C23 C21 C22 O5 169.8(10) . . . . ?
C20 C21 C22 O6 166.3(10) . . . . ?
C23 C21 C22 O6 -12.7(17) . . . . ?
C17 C16 C23 C21 0.0(17) . . . . ?
C15 C16 C23 C21 -177.3(10) . . . . ?
C20 C21 C23 C16 1.1(16) . . . . ?
C22 C21 C23 C16 -179.9(11) . . . . ?
C29 C24 C25 C26 -2(2) . . . . ?
N5 C24 C25 C26 178.0(14) . . . . ?
C24 C25 C26 C27 1(2) . . . . ?
C25 C26 C27 C28 0(3) . . . . ?
C26 C27 C28 C29 0(2) . . . . ?
C27 C28 C29 N8 -178.1(14) . . . . ?
C27 C28 C29 C24 -1(2) . . . . ?
C25 C24 C29 N8 179.7(12) . . . . ?
N5 C24 C29 N8 -0.1(14) . . . . ?
C25 C24 C29 C28 1.8(19) . . . . ?
N5 C24 C29 C28 -177.9(11) . . . . ?
N6 C30 C31 C32 -179.5(14) . . . . ?
C35 C30 C31 C32 0(2) . . . . ?
C30 C31 C32 C33 0(2) . . . . ?
C31 C32 C33 C34 1(3) . . . . ?
C32 C33 C34 C35 -1(2) . . . . ?
C33 C34 C35 N7 -179.1(15) . . . . ?
C33 C34 C35 C30 1(2) . . . . ?
N6 C30 C35 C34 179.6(12) . . . . ?
C31 C30 C35 C34 0(2) . . . . ?
N6 C30 C35 N7 -0.7(14) . . . . ?
C31 C30 C35 N7 179.6(12) . . . . ?
N5 C36 C37 N6 4.1(17) . . . . ?
N8 C36 C37 N6 -175.2(11) . . . . ?
N5 C36 C37 N7 -172.3(12) . . . . ?
N8 C36 C37 N7 8(2) . . . . ?
N9 C38 C39 C40 176.5(11) . . . . ?
C43 C38 C39 C40 -2.3(17) . . . . ?
C38 C39 C40 C41 2.8(19) . . . . ?
C39 C40 C41 C42 -1(2) . . . . ?
C40 C41 C42 C43 -0.6(19) . . . . ?
N9 C38 C43 N12 1.1(13) . . . . ?
C39 C38 C43 N12 -179.9(10) . . . . ?
N9 C38 C43 C42 -178.7(10) . . . . ?
C39 C38 C43 C42 0.4(18) . . . . ?
C41 C42 C43 N12 -178.6(12) . . . . ?
C41 C42 C43 C38 1.1(18) . . . . ?
C49 C44 C45 C46 -1.3(19) . . . . ?
N10 C44 C45 C46 -176.0(13) . . . . ?
C44 C45 C46 C47 1(2) . . . . ?
C45 C46 C47 C48 1(3) . . . . ?
C46 C47 C48 C49 -1(2) . . . . ?
N10 C44 C49 N11 1.3(13) . . . . ?
C45 C44 C49 N11 -174.7(10) . . . . ?
N10 C44 C49 C48 176.6(11) . . . . ?
C45 C44 C49 C48 0.6(18) . . . . ?
C47 C48 C49 C44 1(2) . . . . ?
C47 C48 C49 N11 175.0(13) . . . . ?
N9 C50 C51 N10 -2.5(15) . . . . ?
N12 C50 C51 N10 171.6(10) . . . . ?
N9 C50 C51 N11 -179.3(10) . . . . ?
N12 C50 C51 N11 -5.2(19) . . . . ?
N13 C52 C53 C54 178.5(12) . . . . ?
C57 C52 C53 C54 1.3(19) . . . . ?
C52 C53 C54 C55 -3(2) . . . . ?
C53 C54 C55 C56 3(2) . . . . ?
C54 C55 C56 C57 -2(2) . . . . ?
N13 C52 C57 N16 0.3(13) . . . . ?
C53 C52 C57 N16 178.1(10) . . . . ?
N13 C52 C57 C56 -177.6(10) . . . . ?
C53 C52 C57 C56 0.2(18) . . . . ?
C55 C56 C57 N16 -177.5(12) . . . . ?
C55 C56 C57 C52 -0.1(18) . . . . ?
N14 C58 C59 C60 -179.7(14) . . . . ?
C63 C58 C59 C60 3(2) . . . . ?
C58 C59 C60 C61 -2(2) . . . . ?
C59 C60 C61 C62 0(2) . . . . ?
C60 C61 C62 C63 1(2) . . . . ?
C59 C58 C63 C62 -2.9(18) . . . . ?
N14 C58 C63 C62 179.4(10) . . . . ?
C59 C58 C63 N15 -179.9(11) . . . . ?
N14 C58 C63 N15 2.4(12) . . . . ?
C61 C62 C63 C58 0.7(17) . . . . ?
C61 C62 C63 N15 176.9(11) . . . . ?
N13 C64 C65 N15 178.4(11) . . . . ?
N16 C64 C65 N15 -5.6(15) . . . . ?
N13 C64 C65 N14 -6.2(19) . . . . ?
N16 C64 C65 N14 169.7(11) . . . . ?
C71 C66 C67 C68 -2(2) . . . . ?
N17 C66 C67 C68 177.0(13) . . . . ?
C66 C67 C68 C69 1(2) . . . . ?
C67 C68 C69 C70 1(3) . . . . ?
C68 C69 C70 C71 -2(3) . . . . ?
C69 C70 C71 N20 -175.7(17) . . . . ?
C69 C70 C71 C66 1(3) . . . . ?
C67 C66 C71 N20 178.5(13) . . . . ?
N17 C66 C71 N20 -0.8(15) . . . . ?
C67 C66 C71 C70 1(2) . . . . ?
N17 C66 C71 C70 -177.9(15) . . . . ?
N18 C72 C73 C74 -178.7(14) . . . . ?
C77 C72 C73 C74 -0.1(19) . . . . ?
C72 C73 C74 C75 0(2) . . . . ?
C73 C74 C75 C76 1(3) . . . . ?
C74 C75 C76 C77 -2(3) . . . . ?
N18 C72 C77 C76 178.6(13) . . . . ?
C73 C72 C77 C76 0(2) . . . . ?
N18 C72 C77 N19 -0.4(14) . . . . ?
C73 C72 C77 N19 -179.3(11) . . . . ?
C75 C76 C77 C72 1(2) . . . . ?
C75 C76 C77 N19 179.8(16) . . . . ?
N17 C78 C79 N18 -5.7(17) . . . . ?
N20 C78 C79 N18 172.6(13) . . . . ?
N17 C78 C79 N19 174.9(11) . . . . ?
N20 C78 C79 N19 -7(2) . . . . ?
N16 Co4 C80 O7 -85.9(7) . . . . ?
N17 Co4 C80 O7 94.6(7) . . . . ?
N15 Co4 C80 O7 -165.0(6) . . . . ?
N18 Co4 C80 O7 17.0(9) . . . . ?
O8 Co4 C80 O7 178.6(11) . . . . ?
N16 Co4 C80 O8 95.5(7) . . . . ?
N17 Co4 C80 O8 -84.1(7) . . . . ?
N15 Co4 C80 O8 16.4(8) . . . . ?
N18 Co4 C80 O8 -161.7(6) . . . . ?
O7 Co4 C80 O8 -178.6(11) . . . . ?
N16 Co4 C80 C81 -7(14) . . . . ?
N17 Co4 C80 C81 173(14) . . . . ?
N15 Co4 C80 C81 -86(14) . . . . ?
N18 Co4 C80 C81 95(14) . . . . ?
O7 Co4 C80 C81 79(14) . . . . ?
O8 Co4 C80 C81 -103(14) . . . . ?
O7 C80 C81 C88 -163.9(11) . . . . ?
O8 C80 C81 C88 18.5(17) . . . . ?
Co4 C80 C81 C88 119(13) . . . . ?
O7 C80 C81 C82 15.6(17) . . . . ?
O8 C80 C81 C82 -161.9(11) . . . . ?
Co4 C80 C81 C82 -61(14) . . . . ?
C88 C81 C82 C83 -1.0(18) . . . . ?
C80 C81 C82 C83 179.5(11) . . . . ?
C81 C82 C83 C85 0.4(17) . . . . ?
C81 C82 C83 C84 177.0(11) . . . . ?
C82 C83 C84 O12 -150.1(12) . . . . ?
C85 C83 C84 O12 26.7(17) . . . . ?
C82 C83 C84 O11 27.4(17) . . . . ?
C85 C83 C84 O11 -155.8(11) . . . . ?
C82 C83 C85 C86 0.6(18) . . . . ?
C84 C83 C85 C86 -176.3(11) . . . . ?
C83 C85 C86 C88 -1.0(17) . . . . ?
C83 C85 C86 C87 178.0(11) . . . . ?
C85 C86 C87 O9 169.9(11) . . . . ?
C88 C86 C87 O9 -11.1(18) . . . . ?
C85 C86 C87 O10 -9.4(17) . . . . ?
C88 C86 C87 O10 169.5(11) . . . . ?
C82 C81 C88 C86 0.6(18) . . . . ?
C80 C81 C88 C86 -179.9(11) . . . . ?
C85 C86 C88 C81 0.5(17) . . . . ?
C87 C86 C88 C81 -178.5(11) . . . . ?
N4 C13 N1 C1 -0.5(15) . . . . ?
C14 C13 N1 C1 -175.4(11) . . . . ?
N4 C13 N1 Co1 -177.9(9) . . . . ?
C14 C13 N1 Co1 7.2(14) . . . . ?
C6 C1 N1 C13 1.2(15) . . . . ?
C2 C1 N1 C13 -177.9(16) . . . . ?
C6 C1 N1 Co1 177.1(11) . . . . ?
C2 C1 N1 Co1 -2(3) . . . . ?
O1W Co1 N1 C13 -111.6(9) . . . . ?
N2 Co1 N1 C13 -10.9(9) . . . . ?
O2W Co1 N1 C13 33.4(19) . . . . ?
O2 Co1 N1 C13 158.4(8) . . . . ?
O1 Co1 N1 C13 100.0(9) . . . . ?
O1W Co1 N1 C1 72.6(15) . . . . ?
N2 Co1 N1 C1 173.3(16) . . . . ?
O2W Co1 N1 C1 -142.3(16) . . . . ?
O2 Co1 N1 C1 -17.4(16) . . . . ?
O1 Co1 N1 C1 -75.7(15) . . . . ?
N3 C14 N2 C7 -2.0(14) . . . . ?
C13 C14 N2 C7 174.0(11) . . . . ?
N3 C14 N2 Co1 170.2(8) . . . . ?
C13 C14 N2 Co1 -13.8(14) . . . . ?
C8 C7 N2 C14 -174.8(15) . . . . ?
C12 C7 N2 C14 1.6(15) . . . . ?
C8 C7 N2 Co1 17(2) . . . . ?
C12 C7 N2 Co1 -166.3(11) . . . . ?
O1W Co1 N2 C14 104.5(9) . . . . ?
O2W Co1 N2 C14 -156.4(9) . . . . ?
O2 Co1 N2 C14 -81(2) . . . . ?
N1 Co1 N2 C14 12.9(8) . . . . ?
O1 Co1 N2 C14 -67.7(9) . . . . ?
O1W Co1 N2 C7 -88.0(14) . . . . ?
O2W Co1 N2 C7 11.1(14) . . . . ?
O2 Co1 N2 C7 87(2) . . . . ?
N1 Co1 N2 C7 -179.5(14) . . . . ?
O1 Co1 N2 C7 99.9(14) . . . . ?
N2 C14 N3 C12 1.6(15) . . . . ?
C13 C14 N3 C12 -174.0(13) . . . . ?
N2 C14 N3 O6W 171.0(9) . . . 2_565 ?
C13 C14 N3 O6W -4.6(16) . . . 2_565 ?
C11 C12 N3 C14 179.0(17) . . . . ?
C7 C12 N3 C14 -0.5(16) . . . . ?
C11 C12 N3 O6W 18(3) . . . 2_565 ?
C7 C12 N3 O6W -162.1(12) . . . 2_565 ?
N1 C13 N4 C6 -0.4(16) . . . . ?
C14 C13 N4 C6 173.8(13) . . . . ?
N1 C13 N4 O6W -177.0(9) . . . 2_565 ?
C14 C13 N4 O6W -2.8(17) . . . 2_565 ?
C1 C6 N4 C13 1.1(15) . . . . ?
C5 C6 N4 C13 -178.6(16) . . . . ?
C1 C6 N4 O6W 175.6(11) . . . 2_565 ?
C5 C6 N4 O6W -4(3) . . . 2_565 ?
N8 C36 N5 C24 0.2(13) . . . . ?
C37 C36 N5 C24 -179.2(10) . . . . ?
N8 C36 N5 Co2 177.2(8) . . . . ?
C37 C36 N5 Co2 -2.2(13) . . . . ?
C25 C24 N5 C36 -179.8(13) . . . . ?
C29 C24 N5 C36 -0.1(13) . . . . ?
C25 C24 N5 Co2 5(2) . . . . ?
C29 C24 N5 Co2 -175.5(10) . . . . ?
N10 Co2 N5 C36 -100.5(8) . . . . ?
N9 Co2 N5 C36 -53(4) . . . . ?
O5 Co2 N5 C36 149.4(8) . . . . ?
N6 Co2 N5 C36 0.2(8) . . . . ?
O6 Co2 N5 C36 90.4(8) . . . . ?
N10 Co2 N5 C24 74.7(13) . . . . ?
N9 Co2 N5 C24 122(3) . . . . ?
O5 Co2 N5 C24 -35.3(13) . . . . ?
N6 Co2 N5 C24 175.4(14) . . . . ?
O6 Co2 N5 C24 -94.4(13) . . . . ?
N7 C37 N6 C30 -2.2(14) . . . . ?
C36 C37 N6 C30 -179.0(10) . . . . ?
N7 C37 N6 Co2 173.1(8) . . . . ?
C36 C37 N6 Co2 -3.7(13) . . . . ?
C35 C30 N6 C37 1.7(13) . . . . ?
C31 C30 N6 C37 -178.7(14) . . . . ?
C35 C30 N6 Co2 -171.4(10) . . . . ?
C31 C30 N6 Co2 8(2) . . . . ?
N10 Co2 N6 C37 96.9(8) . . . . ?
N9 Co2 N6 C37 177.6(8) . . . . ?
O5 Co2 N6 C37 -67.4(11) . . . . ?
N5 Co2 N6 C37 2.0(8) . . . . ?
O6 Co2 N6 C37 -87.9(8) . . . . ?
N10 Co2 N6 C30 -90.4(13) . . . . ?
N9 Co2 N6 C30 -9.7(13) . . . . ?
O5 Co2 N6 C30 105.4(13) . . . . ?
N5 Co2 N6 C30 174.7(13) . . . . ?
O6 Co2 N6 C30 84.8(13) . . . . ?
N6 C37 N7 C35 1.8(15) . . . . ?
C36 C37 N7 C35 178.3(12) . . . . ?
N6 C37 N7 O9 -163.8(9) . . . 2_665 ?
C36 C37 N7 O9 13(2) . . . 2_665 ?
C34 C35 N7 C37 179.1(15) . . . . ?
C30 C35 N7 C37 -0.6(14) . . . . ?
C34 C35 N7 O9 -11.8(19) . . . 2_665 ?
C30 C35 N7 O9 168.4(8) . . . 2_665 ?
N5 C36 N8 C29 -0.2(14) . . . . ?
C37 C36 N8 C29 179.1(12) . . . . ?
N5 C36 N8 O10 174.3(8) . . . 2_665 ?
C37 C36 N8 O10 -6.4(18) . . . 2_665 ?
C28 C29 N8 C36 177.6(14) . . . . ?
C24 C29 N8 C36 0.2(13) . . . . ?
C28 C29 N8 O10 3(2) . . . 2_665 ?
C24 C29 N8 O10 -174.1(8) . . . 2_665 ?
N12 C50 N9 C38 0.9(11) . . . . ?
C51 C50 N9 C38 176.1(9) . . . . ?
N12 C50 N9 Co2 179.5(7) . . . . ?
C51 C50 N9 Co2 -5.4(12) . . . . ?
C43 C38 N9 C50 -1.2(12) . . . . ?
C39 C38 N9 C50 179.9(11) . . . . ?
C43 C38 N9 Co2 -179.0(9) . . . . ?
C39 C38 N9 Co2 2(2) . . . . ?
N10 Co2 N9 C50 7.7(7) . . . . ?
O5 Co2 N9 C50 117.0(7) . . . . ?
N6 Co2 N9 C50 -92.8(7) . . . . ?
N5 Co2 N9 C50 -40(4) . . . . ?
O6 Co2 N9 C50 176.3(7) . . . . ?
N10 Co2 N9 C38 -174.6(12) . . . . ?
O5 Co2 N9 C38 -65.3(12) . . . . ?
N6 Co2 N9 C38 84.9(12) . . . . ?
N5 Co2 N9 C38 137(3) . . . . ?
O6 Co2 N9 C38 -6.0(12) . . . . ?
N11 C51 N10 C44 0.2(12) . . . . ?
C50 C51 N10 C44 -177.1(9) . . . . ?
N11 C51 N10 Co2 -173.4(7) . . . . ?
C50 C51 N10 Co2 9.2(12) . . . . ?
C49 C44 N10 C51 -0.9(12) . . . . ?
C45 C44 N10 C51 174.3(13) . . . . ?
C49 C44 N10 Co2 169.7(9) . . . . ?
C45 C44 N10 Co2 -15(2) . . . . ?
N9 Co2 N10 C51 -9.1(7) . . . . ?
O5 Co2 N10 C51 -101.1(8) . . . . ?
N6 Co2 N10 C51 88.0(8) . . . . ?
N5 Co2 N10 C51 166.9(7) . . . . ?
O6 Co2 N10 C51 -70.1(17) . . . . ?
N9 Co2 N10 C44 -179.2(12) . . . . ?
O5 Co2 N10 C44 88.8(12) . . . . ?
N6 Co2 N10 C44 -82.1(12) . . . . ?
N5 Co2 N10 C44 -3.2(12) . . . . ?
O6 Co2 N10 C44 119.8(16) . . . . ?
N10 C51 N11 C49 0.6(12) . . . . ?
C50 C51 N11 C49 177.5(11) . . . . ?
N10 C51 N11 Co3 -175.4(8) . . . . ?
C50 C51 N11 Co3 1.5(18) . . . . ?
C44 C49 N11 C51 -1.1(12) . . . . ?
C48 C49 N11 C51 -176.0(13) . . . . ?
C44 C49 N11 Co3 175.4(7) . . . . ?
C48 C49 N11 Co3 0.5(17) . . . . ?
O3 Co3 N11 C51 121.5(10) 4_464 . . . ?
N13 Co3 N11 C51 -129.4(10) . . . . ?
O11 Co3 N11 C51 -26.5(11) 2_565 . . . ?
O12 Co3 N11 C51 -2(2) 2_565 . . . ?
O3 Co3 N11 C49 -53.8(9) 4_464 . . . ?
N13 Co3 N11 C49 55.3(9) . . . . ?
O11 Co3 N11 C49 158.2(8) 2_565 . . . ?
O12 Co3 N11 C49 -177.0(10) 2_565 . . . ?
C38 C43 N12 C50 -0.5(13) . . . . ?
C42 C43 N12 C50 179.2(12) . . . . ?
C38 C43 N12 O11 152.4(9) . . . 2_565 ?
C42 C43 N12 O11 -28(2) . . . 2_565 ?
N9 C50 N12 C43 -0.3(12) . . . . ?
C51 C50 N12 C43 -174.8(11) . . . . ?
N9 C50 N12 O11 -159.3(7) . . . 2_565 ?
C51 C50 N12 O11 26.1(14) . . . 2_565 ?
N16 C64 N13 C52 -0.9(13) . . . . ?
C65 C64 N13 C52 175.1(11) . . . . ?
N16 C64 N13 Co3 179.5(7) . . . . ?
C65 C64 N13 Co3 -4.6(19) . . . . ?
C57 C52 N13 C64 0.3(12) . . . . ?
C53 C52 N13 C64 -177.2(12) . . . . ?
C57 C52 N13 Co3 -180.0(7) . . . . ?
C53 C52 N13 Co3 2.5(17) . . . . ?
O3 Co3 N13 C64 -20.2(11) 4_464 . . . ?
N11 Co3 N13 C64 -127.3(11) . . . . ?
O11 Co3 N13 C64 123.7(11) 2_565 . . . ?
O12 Co3 N13 C64 66.1(11) 2_565 . . . ?
O3 Co3 N13 C52 160.1(8) 4_464 . . . ?
N11 Co3 N13 C52 53.1(8) . . . . ?
O11 Co3 N13 C52 -55.9(8) 2_565 . . . ?
O12 Co3 N13 C52 -113.5(8) 2_565 . . . ?
N15 C65 N14 C58 2.2(14) . . . . ?
C64 C65 N14 C58 -173.4(10) . . . . ?
N15 C65 N14 O3 -154.8(7) . . . 4_464 ?
C64 C65 N14 O3 29.6(14) . . . 4_464 ?
C59 C58 N14 C65 179.9(14) . . . . ?
C63 C58 N14 C65 -2.7(13) . . . . ?
C59 C58 N14 O3 -31(2) . . . 4_464 ?
C63 C58 N14 O3 146.5(9) . . . 4_464 ?
N14 C65 N15 C63 -0.6(12) . . . . ?
C64 C65 N15 C63 175.3(9) . . . . ?
N14 C65 N15 Co4 -171.4(7) . . . . ?
C64 C65 N15 Co4 4.6(12) . . . . ?
C58 C63 N15 C65 -1.1(11) . . . . ?
C62 C63 N15 C65 -177.7(12) . . . . ?
C58 C63 N15 Co4 165.1(9) . . . . ?
C62 C63 N15 Co4 -11.4(19) . . . . ?
N16 Co4 N15 C65 -2.0(7) . . . . ?
N17 Co4 N15 C65 -176.4(8) . . . . ?
N18 Co4 N15 C65 -96.6(8) . . . . ?
O7 Co4 N15 C65 67.7(12) . . . . ?
O8 Co4 N15 C65 93.2(8) . . . . ?
C80 Co4 N15 C65 84.9(8) . . . . ?
N16 Co4 N15 C63 -167.6(11) . . . . ?
N17 Co4 N15 C63 18.0(11) . . . . ?
N18 Co4 N15 C63 97.8(11) . . . . ?
O7 Co4 N15 C63 -97.9(12) . . . . ?
O8 Co4 N15 C63 -72.4(11) . . . . ?
C80 Co4 N15 C63 -80.7(12) . . . . ?
N13 C64 N16 C57 1.1(13) . . . . ?
C65 C64 N16 C57 -175.5(9) . . . . ?
N13 C64 N16 Co4 -179.9(7) . . . . ?
C65 C64 N16 Co4 3.6(12) . . . . ?
C52 C57 N16 C64 -0.8(12) . . . . ?
C56 C57 N16 C64 176.9(12) . . . . ?
C52 C57 N16 Co4 -179.4(9) . . . . ?
C56 C57 N16 Co4 -2(2) . . . . ?
N17 Co4 N16 C64 49(4) . . . . ?
N15 Co4 N16 C64 -1.0(8) . . . . ?
N18 Co4 N16 C64 101.9(8) . . . . ?
O7 Co4 N16 C64 -156.9(8) . . . . ?
O8 Co4 N16 C64 -96.7(8) . . . . ?
C80 Co4 N16 C64 -127.1(8) . . . . ?
N17 Co4 N16 C57 -132(3) . . . . ?
N15 Co4 N16 C57 177.5(13) . . . . ?
N18 Co4 N16 C57 -79.6(13) . . . . ?
O7 Co4 N16 C57 21.6(13) . . . . ?
O8 Co4 N16 C57 81.7(12) . . . . ?
C80 Co4 N16 C57 51.4(13) . . . . ?
N20 C78 N17 C66 -1.1(15) . . . . ?
C79 C78 N17 C66 177.5(10) . . . . ?
N20 C78 N17 Co4 -174.3(9) . . . . ?
C79 C78 N17 Co4 4.3(14) . . . . ?
C67 C66 N17 C78 -178.1(15) . . . . ?
C71 C66 N17 C78 1.2(14) . . . . ?
C67 C66 N17 Co4 -8(2) . . . . ?
C71 C66 N17 Co4 171.1(10) . . . . ?
N16 Co4 N17 C78 52(4) . . . . ?
N15 Co4 N17 C78 101.3(9) . . . . ?
N18 Co4 N17 C78 -1.7(8) . . . . ?
O7 Co4 N17 C78 -101.8(9) . . . . ?
O8 Co4 N17 C78 -161.9(9) . . . . ?
C80 Co4 N17 C78 -131.7(9) . . . . ?
N16 Co4 N17 C66 -118(3) . . . . ?
N15 Co4 N17 C66 -68.2(13) . . . . ?
N18 Co4 N17 C66 -171.2(14) . . . . ?
O7 Co4 N17 C66 88.7(13) . . . . ?
O8 Co4 N17 C66 28.7(13) . . . . ?
C80 Co4 N17 C66 58.8(13) . . . . ?
N19 C79 N18 C72 0.1(14) . . . . ?
C78 C79 N18 C72 -179.4(10) . . . . ?
N19 C79 N18 Co4 -176.6(7) . . . . ?
C78 C79 N18 Co4 3.9(13) . . . . ?
C77 C72 N18 C79 0.2(14) . . . . ?
C73 C72 N18 C79 178.9(14) . . . . ?
C77 C72 N18 Co4 175.2(10) . . . . ?
C73 C72 N18 Co4 -6(2) . . . . ?
N16 Co4 N18 C79 -175.4(8) . . . . ?
N17 Co4 N18 C79 -1.2(8) . . . . ?
N15 Co4 N18 C79 -95.2(8) . . . . ?
O7 Co4 N18 C79 91.7(8) . . . . ?
O8 Co4 N18 C79 59.1(13) . . . . ?
C80 Co4 N18 C79 83.1(9) . . . . ?
N16 Co4 N18 C72 9.8(13) . . . . ?
N17 Co4 N18 C72 -176.1(13) . . . . ?
N15 Co4 N18 C72 89.9(13) . . . . ?
O7 Co4 N18 C72 -83.2(13) . . . . ?
O8 Co4 N18 C72 -115.7(14) . . . . ?
C80 Co4 N18 C72 -91.7(14) . . . . ?
N18 C79 N19 C77 -0.3(14) . . . . ?
C78 C79 N19 C77 179.1(12) . . . . ?
N18 C79 N19 O3W -168.3(9) . . . 1 ?
C78 C79 N19 O3W 11.1(14) . . . 1 ?
C72 C77 N19 C79 0.4(14) . . . . ?
C76 C77 N19 C79 -178.5(14) . . . . ?
C72 C77 N19 O3W 160.8(11) . . . 1 ?
C76 C77 N19 O3W -18(3) . . . 1 ?
N17 C78 N20 C71 0.7(16) . . . . ?
C79 C78 N20 C71 -177.7(12) . . . . ?
N17 C78 N20 O3W 175.9(9) . . . 1 ?
C79 C78 N20 O3W -2.5(17) . . . 1 ?
C70 C71 N20 C78 176.8(17) . . . . ?
C66 C71 N20 C78 0.1(16) . . . . ?
C70 C71 N20 O3W 5(3) . . . 1 ?
C66 C71 N20 O3W -171.7(13) . . . 1 ?
O2 C15 O1 Co1 1.1(12) . . . . ?
C16 C15 O1 Co1 176.6(10) . . . . ?
O1W Co1 O1 C15 16.8(11) . . . . ?
N2 Co1 O1 C15 -177.9(7) . . . . ?
O2W Co1 O1 C15 -88.7(7) . . . . ?
O2 Co1 O1 C15 -0.7(7) . . . . ?
N1 Co1 O1 C15 105.3(7) . . . . ?
O1 C15 O2 Co1 -1.1(12) . . . . ?
C16 C15 O2 Co1 -176.7(10) . . . . ?
O1W Co1 O2 C15 -170.3(8) . . . . ?
N2 Co1 O2 C15 15(2) . . . . ?
O2W Co1 O2 C15 90.7(8) . . . . ?
N1 Co1 O2 C15 -76.8(8) . . . . ?
O1 Co1 O2 C15 0.6(7) . . . . ?
O4 C19 O3 Co3 10.1(14) . . . 4_565 ?
C18 C19 O3 Co3 -167.5(8) . . . 4_565 ?
O6 C22 O5 Co2 -6.8(11) . . . . ?
C21 C22 O5 Co2 170.7(9) . . . . ?
N10 Co2 O5 C22 176.1(7) . . . . ?
N9 Co2 O5 C22 95.7(7) . . . . ?
N6 Co2 O5 C22 -20.3(10) . . . . ?
N5 Co2 O5 C22 -86.4(7) . . . . ?
O6 Co2 O5 C22 3.9(6) . . . . ?
O5 C22 O6 Co2 6.5(11) . . . . ?
C21 C22 O6 Co2 -171.1(10) . . . . ?
N10 Co2 O6 C22 -38.2(17) . . . . ?
N9 Co2 O6 C22 -97.6(7) . . . . ?
O5 Co2 O6 C22 -3.8(6) . . . . ?
N6 Co2 O6 C22 163.3(7) . . . . ?
N5 Co2 O6 C22 85.6(7) . . . . ?
O8 C80 O7 Co4 1.4(12) . . . . ?
C81 C80 O7 Co4 -176.1(10) . . . . ?
N16 Co4 O7 C80 95.6(7) . . . . ?
N17 Co4 O7 C80 -87.6(7) . . . . ?
N15 Co4 O7 C80 28.7(12) . . . . ?
N18 Co4 O7 C80 -166.8(7) . . . . ?
O8 Co4 O7 C80 -0.8(7) . . . . ?
O7 C80 O8 Co4 -1.4(11) . . . . ?
C81 C80 O8 Co4 176.1(10) . . . . ?
N16 Co4 O8 C80 -87.3(7) . . . . ?
N17 Co4 O8 C80 96.7(7) . . . . ?
N15 Co4 O8 C80 -166.8(7) . . . . ?
N18 Co4 O8 C80 38.2(12) . . . . ?
O7 Co4 O8 C80 0.8(6) . . . . ?
O12 C84 O11 Co3 10.6(13) . . . 2_564 ?
C83 C84 O11 Co3 -166.9(9) . . . 2_564 ?
O11 C84 O12 Co3 -9.3(12) . . . 2_564 ?
C83 C84 O12 Co3 168.1(11) . . . 2_564 ?
